data_7051759
loop_
_publ_author_name
'Makha, Mohamed'
'Alias, Yatimah'
'Raston, Colin L.'
'Sobolev, Alexandre N.'

_publ_section_title
;
 Nanoporous materials based on heteroleptic bilayers built up from
 bisphosphonium, p-sulfonatocalix[4]arene ions
;
_journal_issue 1
_journal_name_full 'New Journal of Chemistry'
_journal_page_first 83
_journal_paper_doi 10.1039/b706640f
_journal_volume 32
_journal_year 2008
_chemical_formula_moiety '6(C28 H20 O16 S4), 7(C44 H38 P2), 2.3333Yb, 53(H2 O)'
_chemical_formula_sum 'C476 H492 O149 P14 S24 Yb2.33'
_chemical_formula_weight 10203.47
_chemical_name_systematic
;
?
;
_space_group_IT_number 2
_symmetry_cell_setting triclinic
_symmetry_Int_Tables_number 2
_symmetry_space_group_name_Hall '-P 1'
_symmetry_space_group_name_H-M 'P -1'
_atom_sites_solution_hydrogens geom
_atom_sites_solution_primary direct
_atom_sites_solution_secondary difmap
_audit_creation_method SHELXL-97
_cell_angle_alpha 83.291(4)
_cell_angle_beta 71.885(4)
_cell_angle_gamma 78.756(4)
_cell_formula_units_Z 1
_cell_length_a 21.256(5)
_cell_length_b 23.536(6)
_cell_length_c 31.090(8)
_cell_measurement_reflns_used 1005
_cell_measurement_temperature 153(2)
_cell_measurement_theta_max 24.9
_cell_measurement_theta_min 2.34
_cell_volume 14473(6)
_computing_cell_refinement 'Bruker SAINT'
_computing_data_collection 'Bruker SMART'
_computing_data_reduction 'Bruker SAINT'
_computing_molecular_graphics 'Bruker SHELXTL, v. 5.1'
_computing_publication_material 'Bruker SHELXTL, v. 5.1'
_computing_structure_refinement 'Bruker SHELXTL, v. 5.1'
_computing_structure_solution 'Bruker SHELXTL, v. 5.1'
_diffrn_ambient_temperature 153(2)
_diffrn_measured_fraction_theta_full 0.937
_diffrn_measured_fraction_theta_max 0.937
_diffrn_measurement_device_type 'Bruker AXS CCD'
_diffrn_measurement_method '\w scans'
_diffrn_radiation_monochromator graphite
_diffrn_radiation_source 'sealed tube'
_diffrn_radiation_type MoK\a
_diffrn_radiation_wavelength 0.71073
_diffrn_reflns_av_R_equivalents 0.1425
_diffrn_reflns_av_sigmaI/netI 0.3554
_diffrn_reflns_limit_h_max 24
_diffrn_reflns_limit_h_min -24
_diffrn_reflns_limit_k_max 27
_diffrn_reflns_limit_k_min -27
_diffrn_reflns_limit_l_max 36
_diffrn_reflns_limit_l_min -36
_diffrn_reflns_number 90884
_diffrn_reflns_theta_full 25.00
_diffrn_reflns_theta_max 25.00
_diffrn_reflns_theta_min 1.50
_exptl_absorpt_coefficient_mu 0.574
_exptl_absorpt_correction_T_max 0.9449
_exptl_absorpt_correction_T_min 0.7624
_exptl_absorpt_correction_type multi-scan
_exptl_absorpt_process_details 'SADABS (Bruker, 1997)'
_exptl_crystal_colour colorless
_exptl_crystal_density_diffrn 1.171
_exptl_crystal_density_meas ?
_exptl_crystal_density_method .
_exptl_crystal_description plate
_exptl_crystal_F_000 5297
_exptl_crystal_size_max 0.50
_exptl_crystal_size_mid 0.30
_exptl_crystal_size_min 0.10
_refine_diff_density_max 1.209
_refine_diff_density_min -1.106
_refine_diff_density_rms 0.173
_refine_ls_extinction_coef 0.0029(3)
_refine_ls_extinction_expression Fc^*^=kFc[1+0.001xFc^2^\l^3^/sin(2\q)]^-1/4^
_refine_ls_extinction_method SHELXL
_refine_ls_goodness_of_fit_ref 1.118
_refine_ls_hydrogen_treatment constr
_refine_ls_matrix_type full
_refine_ls_number_parameters 2449
_refine_ls_number_reflns 47780
_refine_ls_number_restraints 2424
_refine_ls_restrained_S_all 1.113
_refine_ls_R_factor_all 0.4015
_refine_ls_R_factor_gt 0.2119
_refine_ls_shift/su_max 0.000
_refine_ls_shift/su_mean 0.000
_refine_ls_structure_factor_coef Fsqd
_refine_ls_weighting_details 'calc w=1/[\s^2^(Fo^2^)+(0.1500P)^2^+210.0000P] where P=(Fo^2^+2Fc^2^)/3'
_refine_ls_weighting_scheme calc
_refine_ls_wR_factor_gt 0.4676
_refine_ls_wR_factor_ref 0.5533
_reflns_number_gt 14495
_reflns_number_total 47780
_reflns_threshold_expression >2sigma(I)
_cod_data_source_file b706640f.txt
_cod_data_source_block compound-3
_cod_depositor_comments
;
The following automatic conversions were performed:
'_symmetry_cell_setting' value 'Triclinic' changed to 'triclinic'
according to '/home/saulius/struct/CIF-dictionaries/cif_core.dic'
dictionary named 'cif_core.dic' version 2.4.1 from 2010-06-29.

Automatic conversion script
Id: cif_fix_enum 1527 2010-12-29 10:47:43Z saulius 
;
_cod_database_code 7051759

loop_
_symmetry_equiv_pos_as_xyz
'x, y, z'
'-x, -y, -z'

loop_
_atom_site_label
_atom_site_type_symbol
_atom_site_fract_x
_atom_site_fract_y
_atom_site_fract_z
_atom_site_U_iso_or_equiv
_atom_site_adp_type
_atom_site_occupancy
_atom_site_symmetry_multiplicity
_atom_site_calc_flag
_atom_site_refinement_flags
_atom_site_disorder_assembly
_atom_site_disorder_group
Yb1 Yb 0.99119(12) 0.18750(9) -0.12435(7) 0.0730(7) Uani 0.50 1 d PU A 1
O01W O 0.9475(15) 0.1085(14) -0.0792(11) 0.090(9) Uiso 0.50 1 d P A 1
O02W O 0.9912(13) 0.2089(11) -0.0565(9) 0.067(7) Uiso 0.50 1 d P A 1
O03W O 1.0771(15) 0.1136(13) -0.1177(10) 0.086(9) Uiso 0.50 1 d P A 1
O04W O 0.9535(17) 0.2747(15) -0.1609(12) 0.108(11) Uiso 0.50 1 d P A 1
O05W O 1.0823(17) 0.2383(15) -0.1374(12) 0.107(11) Uiso 0.50 1 d P A 1
O06W O 1.065(2) 0.1811(19) -0.1969(15) 0.147(15) Uiso 0.50 1 d P A 1
O07W O 0.8598(18) 0.2115(15) -0.0755(12) 0.103(11) Uiso 0.50 1 d P A 1
Yb2 Yb 0.8939(6) 0.2591(5) -0.1014(4) 0.117(4) Uani 0.17 1 d PU B 2
O08W O 0.9290(16) 0.1985(14) -0.1414(11) 0.094(10) Uiso 0.50 1 d P B 2
O09W O 0.8408(14) 0.2999(12) -0.0297(10) 0.078(8) Uiso 0.50 1 d P B 2
O10W O 0.8248(17) 0.2929(15) -0.1649(12) 0.107(11) Uiso 0.50 1 d P B 2
Yb3 Yb 0.9245(5) 0.2373(5) -0.0967(4) 0.098(3) Uani 0.17 1 d PU C 3
Yb4 Yb 0.0383(4) -0.1794(3) 0.5373(3) 0.109(3) Uani 0.17 1 d PU D 3
Yb5 Yb 0.9268(13) 0.2109(11) -0.0669(10) 0.149(9) Uani 0.08 1 d PU C 3
Yb7 Yb 0.9604(8) 0.0332(7) 0.3496(6) 0.091(4) Uani 0.08 1 d PU E 3
O11W O 0.9190(12) 0.1655(10) 0.0229(8) 0.054(6) Uiso 0.50 1 d P C 3
O1A O 0.6103(6) 0.5311(6) 0.1924(5) 0.081(4) Uani 1 1 d DU . .
H1A H 0.6156 0.4955 0.1888 0.121 Uiso 1 1 calc R . .
C11A C 0.6579(6) 0.5552(5) 0.1598(4) 0.061(5) Uani 1 1 d GDU . .
C12A C 0.6851(6) 0.5358(5) 0.1168(4) 0.058(5) Uani 1 1 d GU . .
C13A C 0.7323(5) 0.5633(5) 0.0850(3) 0.061(5) Uani 1 1 d GU . .
H13A H 0.7511 0.5499 0.0553 0.073 Uiso 1 1 calc R . .
C14A C 0.7523(5) 0.6103(4) 0.0963(3) 0.050(5) Uani 1 1 d GDU . .
C15A C 0.7250(6) 0.6297(4) 0.1393(4) 0.060(5) Uani 1 1 d GU . .
H15A H 0.7388 0.6622 0.1471 0.072 Uiso 1 1 calc R . .
C16A C 0.6778(6) 0.6022(5) 0.1711(4) 0.059(5) Uani 1 1 d GU . .
S1A S 0.8129(3) 0.6463(2) 0.05618(18) 0.0693(16) Uani 1 1 d DU . .
O11A O 0.8198(5) 0.6261(5) 0.0123(3) 0.075(4) Uani 1 1 d DU . .
O12A O 0.7862(5) 0.7082(3) 0.0588(4) 0.074(4) Uani 1 1 d DU . .
O13A O 0.8742(4) 0.6308(5) 0.0691(4) 0.074(4) Uani 1 1 d DU . .
C1A C 0.6646(11) 0.4821(9) 0.1019(8) 0.077(6) Uani 1 1 d U . .
H1AA H 0.6775 0.4831 0.0684 0.092 Uiso 1 1 calc R . .
H1AB H 0.6153 0.4843 0.1137 0.092 Uiso 1 1 calc R . .
O2A O 0.6092(7) 0.4251(6) 0.1862(5) 0.091(5) Uani 1 1 d DU . .
H2A H 0.6063 0.4177 0.2138 0.137 Uiso 1 1 calc R . .
C21A C 0.6681(6) 0.3970(6) 0.1607(4) 0.061(5) Uani 1 1 d GDU . .
C22A C 0.6984(6) 0.3451(5) 0.1761(4) 0.062(5) Uani 1 1 d GU . .
C23A C 0.7607(5) 0.3195(4) 0.1510(4) 0.062(5) Uani 1 1 d GU . .
H23A H 0.7816 0.2836 0.1616 0.074 Uiso 1 1 calc R . .
C24A C 0.7927(4) 0.3459(5) 0.1105(4) 0.065(6) Uani 1 1 d GDU . .
C25A C 0.7625(5) 0.3978(5) 0.0952(3) 0.057(5) Uani 1 1 d GU . .
H25A H 0.7847 0.4160 0.0671 0.068 Uiso 1 1 calc R . .
C26A C 0.7002(6) 0.4234(5) 0.1203(4) 0.065(6) Uani 1 1 d GU . .
S2A S 0.8718(3) 0.3105(2) 0.0788(2) 0.0745(17) Uani 1 1 d DU . .
O21A O 0.8865(6) 0.3395(4) 0.0338(3) 0.077(4) Uani 1 1 d DU . .
O22A O 0.9195(5) 0.3155(5) 0.1023(4) 0.098(5) Uani 1 1 d DU . .
O23A O 0.8648(6) 0.2503(3) 0.0776(4) 0.091(5) Uani 1 1 d DU . .
C2A C 0.6649(12) 0.3165(11) 0.2219(8) 0.090(7) Uani 1 1 d U . .
H2AA H 0.6731 0.2739 0.2196 0.108 Uiso 1 1 calc R . .
H2AB H 0.6158 0.3301 0.2302 0.108 Uiso 1 1 calc R . .
O3A O 0.6173(7) 0.4193(6) 0.2698(5) 0.083(4) Uani 1 1 d DU . .
H3A H 0.6203 0.4534 0.2731 0.124 Uiso 1 1 calc R . .
C31A C 0.6679(7) 0.3822(6) 0.2803(5) 0.072(6) Uani 1 1 d GDU . .
C32A C 0.6934(7) 0.3955(6) 0.3124(5) 0.075(6) Uani 1 1 d GU . .
C33A C 0.7437(6) 0.3576(6) 0.3240(4) 0.080(7) Uani 1 1 d GU . .
H33A H 0.7615 0.3669 0.3464 0.096 Uiso 1 1 calc R . .
C34A C 0.7687(5) 0.3064(5) 0.3034(4) 0.074(6) Uani 1 1 d GDU . .
C35A C 0.7432(7) 0.2931(5) 0.2713(5) 0.083(7) Uani 1 1 d GU . .
H35A H 0.7606 0.2574 0.2571 0.100 Uiso 1 1 calc R . .
C36A C 0.6929(7) 0.3310(6) 0.2598(5) 0.087(7) Uani 1 1 d GU . .
S3A S 0.8399(4) 0.2611(3) 0.3126(2) 0.108(2) Uani 1 1 d DU . .
O31A O 0.8421(7) 0.2724(7) 0.3571(4) 0.136(7) Uani 1 1 d DU . .
O32A O 0.8310(8) 0.2017(4) 0.3110(6) 0.163(9) Uani 1 1 d DU . .
O33A O 0.8978(5) 0.2762(6) 0.2767(4) 0.107(6) Uani 1 1 d DU . .
C3A C 0.6648(13) 0.4523(11) 0.3367(9) 0.100(8) Uani 1 1 d U . .
H3AA H 0.6764 0.4492 0.3655 0.120 Uiso 1 1 calc R . .
H3AB H 0.6152 0.4601 0.3439 0.120 Uiso 1 1 calc R . .
O4A O 0.5975(7) 0.5348(7) 0.2824(5) 0.092(5) Uani 1 1 d DU . .
H4A H 0.5923 0.5386 0.2565 0.139 Uiso 1 1 calc R . .
C41A C 0.6607(6) 0.5408(6) 0.2790(5) 0.061(5) Uani 1 1 d GDU . .
C42A C 0.6896(6) 0.5839(5) 0.2505(4) 0.065(6) Uani 1 1 d GU . .
C43A C 0.7541(6) 0.5898(5) 0.2470(4) 0.060(5) Uani 1 1 d GU . .
H43A H 0.7741 0.6195 0.2273 0.071 Uiso 1 1 calc R . .
C44A C 0.7895(4) 0.5526(5) 0.2720(4) 0.070(6) Uani 1 1 d GDU . .
C45A C 0.7605(6) 0.5096(5) 0.3005(4) 0.076(6) Uani 1 1 d GU . .
H45A H 0.7851 0.4839 0.3178 0.091 Uiso 1 1 calc R . .
C46A C 0.6961(6) 0.5037(6) 0.3040(4) 0.074(6) Uani 1 1 d GU . .
S4A S 0.8731(3) 0.5577(3) 0.2669(2) 0.0875(19) Uani 1 1 d DU . .
O41A O 0.8944(6) 0.5988(5) 0.2289(4) 0.110(6) Uani 1 1 d DU . .
O42A O 0.8736(7) 0.5766(6) 0.3094(4) 0.119(6) Uani 1 1 d DU . .
O43A O 0.9122(6) 0.4996(4) 0.2579(5) 0.120(6) Uani 1 1 d DU . .
C4A C 0.6549(11) 0.6204(9) 0.2208(7) 0.075(6) Uani 1 1 d U . .
H4AA H 0.6618 0.6609 0.2205 0.090 Uiso 1 1 calc R . .
H4AB H 0.6061 0.6199 0.2336 0.090 Uiso 1 1 calc R . .
O1B O 0.5476(6) 0.2008(5) -0.0735(4) 0.057(3) Uani 1 1 d DU . .
H1B H 0.5561 0.1872 -0.0989 0.086 Uiso 1 1 calc R . .
C11B C 0.5885(6) 0.2382(5) -0.0764(4) 0.050(5) Uani 1 1 d GDU . .
C12B C 0.6095(6) 0.2733(5) -0.1154(4) 0.051(5) Uani 1 1 d GU . .
C13B C 0.6480(6) 0.3148(4) -0.1159(3) 0.056(5) Uani 1 1 d GU . .
H13B H 0.6624 0.3389 -0.1426 0.067 Uiso 1 1 calc R . .
C14B C 0.6654(5) 0.3212(4) -0.0775(4) 0.057(5) Uani 1 1 d GDU . .
C15B C 0.6443(6) 0.2861(5) -0.0386(3) 0.054(5) Uani 1 1 d GU . .
H15B H 0.6563 0.2904 -0.0123 0.065 Uiso 1 1 calc R . .
C16B C 0.6059(6) 0.2446(5) -0.0381(4) 0.047(5) Uani 1 1 d GU . .
S1B S 0.7051(3) 0.3795(2) -0.07694(19) 0.0752(17) Uani 1 1 d DU . .
O11B O 0.7287(6) 0.3697(5) -0.0379(3) 0.083(4) Uani 1 1 d DU . .
O12B O 0.7582(5) 0.3804(6) -0.1183(4) 0.104(5) Uani 1 1 d DU . .
O13B O 0.6556(6) 0.4312(4) -0.0741(4) 0.108(6) Uani 1 1 d DU . .
C1B C 0.5945(10) 0.2643(8) -0.1600(6) 0.060(5) Uani 1 1 d U . .
H1BA H 0.5465 0.2611 -0.1527 0.072 Uiso 1 1 calc R . .
H1BB H 0.6022 0.2991 -0.1809 0.072 Uiso 1 1 calc R . .
O2B O 0.5561(6) 0.1547(6) -0.1435(4) 0.070(4) Uani 1 1 d DU . .
H2B H 0.5578 0.1203 -0.1325 0.105 Uiso 1 1 calc R . .
C21B C 0.6132(6) 0.1599(6) -0.1755(4) 0.055(5) Uani 1 1 d GDU . .
C22B C 0.6492(7) 0.1130(5) -0.1993(5) 0.072(6) Uani 1 1 d GU . .
C23B C 0.7087(6) 0.1175(5) -0.2317(4) 0.081(7) Uani 1 1 d GU . .
H23B H 0.7338 0.0848 -0.2482 0.097 Uiso 1 1 calc R . .
C24B C 0.7321(5) 0.1689(6) -0.2404(4) 0.073(6) Uani 1 1 d GDU . .
C25B C 0.6960(6) 0.2158(5) -0.2167(4) 0.071(6) Uani 1 1 d GU . .
H25B H 0.7123 0.2517 -0.2228 0.085 Uiso 1 1 calc R . .
C26B C 0.6366(6) 0.2114(5) -0.1843(4) 0.067(6) Uani 1 1 d GU . .
S2B S 0.8085(4) 0.1728(3) -0.2811(3) 0.120(3) Uani 1 1 d DU . .
O21B O 0.8146(8) 0.2331(5) -0.2912(6) 0.161(9) Uiso 1 1 d D . .
O22B O 0.8607(6) 0.1420(8) -0.2636(6) 0.199(11) Uiso 1 1 d D . .
O23B O 0.8079(8) 0.1476(7) -0.3209(4) 0.150(8) Uiso 1 1 d D . .
C2B C 0.6229(11) 0.0545(9) -0.1906(8) 0.076(6) Uani 1 1 d U . .
H2BA H 0.5732 0.0626 -0.1822 0.091 Uiso 1 1 calc R . .
H2BB H 0.6394 0.0342 -0.2192 0.091 Uiso 1 1 calc R . .
O3B O 0.5574(6) 0.0620(5) -0.0944(5) 0.071(4) Uani 1 1 d DU . .
H3B H 0.5560 0.0734 -0.0695 0.107 Uiso 1 1 calc R . .
C31B C 0.6114(6) 0.0216(5) -0.1080(5) 0.063(6) Uani 1 1 d GDU . .
C32B C 0.6331(6) -0.0147(6) -0.0755(4) 0.062(6) Uani 1 1 d GU . .
C33B C 0.6873(6) -0.0587(5) -0.0883(4) 0.079(7) Uani 1 1 d GU . .
H33B H 0.7023 -0.0836 -0.0659 0.095 Uiso 1 1 calc R . .
C34B C 0.7196(6) -0.0664(5) -0.1336(5) 0.071(6) Uani 1 1 d GDU . .
C35B C 0.6979(6) -0.0301(6) -0.1662(4) 0.078(7) Uani 1 1 d GU . .
H35B H 0.7202 -0.0354 -0.1974 0.093 Uiso 1 1 calc R . .
C36B C 0.6437(7) 0.0139(6) -0.1534(4) 0.077(7) Uani 1 1 d GU . .
S3B S 0.7854(4) -0.1244(3) -0.1490(2) 0.103(2) Uani 1 1 d DU . .
O31B O 0.7894(10) -0.1393(8) -0.1931(5) 0.216(12) Uiso 1 1 d D . .
O32B O 0.8456(6) -0.1061(8) -0.1487(8) 0.240(14) Uiso 1 1 d D . .
O33B O 0.7701(10) -0.1717(6) -0.1161(6) 0.247(15) Uiso 1 1 d D . .
C3B C 0.6023(10) -0.0038(8) -0.0266(6) 0.062(5) Uani 1 1 d U . .
H3BA H 0.6112 -0.0399 -0.0080 0.074 Uiso 1 1 calc R . .
H3BB H 0.5530 0.0076 -0.0200 0.074 Uiso 1 1 calc R . .
O4B O 0.5311(6) 0.1084(6) -0.0092(4) 0.069(4) Uani 1 1 d DU . .
H4B H 0.5235 0.1384 -0.0255 0.103 Uiso 1 1 calc R . .
C41B C 0.5947(5) 0.1000(5) -0.0088(4) 0.051(5) Uani 1 1 d GDU . .
C42B C 0.6225(5) 0.1440(4) 0.0002(4) 0.051(5) Uani 1 1 d GU . .
C43B C 0.6868(5) 0.1325(4) 0.0042(4) 0.053(5) Uani 1 1 d GU . .
H43B H 0.7058 0.1628 0.0105 0.064 Uiso 1 1 calc R . .
C44B C 0.7233(4) 0.0770(4) -0.0008(4) 0.050(5) Uani 1 1 d GDU . .
C45B C 0.6956(5) 0.0330(4) -0.0098(4) 0.056(5) Uani 1 1 d GU . .
H45B H 0.7207 -0.0052 -0.0133 0.067 Uiso 1 1 calc R . .
C46B C 0.6313(5) 0.0445(5) -0.0139(4) 0.054(5) Uani 1 1 d GU . .
S4B S 0.8013(3) 0.0606(2) 0.00875(18) 0.0704(16) Uani 1 1 d DU . .
O41B O 0.8286(6) 0.1138(5) 0.0007(5) 0.116(6) Uani 1 1 d DU . .
O42B O 0.7921(6) 0.0393(5) 0.0549(3) 0.095(5) Uani 1 1 d DU . .
O43B O 0.8431(6) 0.0187(5) -0.0220(4) 0.123(6) Uani 1 1 d DU . .
C4B C 0.5844(10) 0.2061(8) 0.0039(7) 0.064(6) Uani 1 1 d U . .
H4BA H 0.5359 0.2053 0.0108 0.077 Uiso 1 1 calc R . .
H4BB H 0.5909 0.2231 0.0296 0.077 Uiso 1 1 calc R . .
O1C O 0.4313(7) 0.2115(5) 0.4446(5) 0.080(4) Uani 1 1 d DU . .
H1C H 0.4298 0.1854 0.4657 0.120 Uiso 1 1 calc R . .
C11C C 0.3886(7) 0.2585(6) 0.4602(5) 0.076(6) Uani 1 1 d GDU . .
C12C C 0.3726(7) 0.2729(6) 0.5052(5) 0.087(7) Uani 1 1 d GU . .
C13C C 0.3323(7) 0.3260(6) 0.5190(4) 0.076(6) Uani 1 1 d GU . .
H13C H 0.3214 0.3357 0.5496 0.091 Uiso 1 1 calc R . .
C14C C 0.3081(6) 0.3647(4) 0.4878(4) 0.084(7) Uani 1 1 d GDU . .
C15C C 0.3242(7) 0.3503(5) 0.4428(4) 0.067(6) Uani 1 1 d GU . .
H15C H 0.3078 0.3766 0.4216 0.081 Uiso 1 1 calc R . .
C16C C 0.3644(7) 0.2973(6) 0.4290(4) 0.071(6) Uani 1 1 d GU . .
S1C S 0.2729(3) 0.4351(3) 0.5032(2) 0.092(2) Uani 1 1 d DU . .
O11C O 0.2417(8) 0.4318(7) 0.5498(4) 0.200(11) Uiso 1 1 d D . .
O12C O 0.3256(6) 0.4665(5) 0.4923(5) 0.110(6) Uiso 1 1 d D . .
O13C O 0.2275(6) 0.4568(6) 0.4793(5) 0.115(6) Uiso 1 1 d D . .
C1C C 0.3990(12) 0.2282(10) 0.5365(8) 0.088(7) Uani 1 1 d U . .
H1CA H 0.3958 0.2462 0.5645 0.105 Uiso 1 1 calc R . .
H1CB H 0.4469 0.2132 0.5217 0.105 Uiso 1 1 calc R . .
O2C O 0.4505(7) 0.1148(7) 0.5041(5) 0.102(5) Uani 1 1 d DU . .
H2C H 0.4525 0.0973 0.4815 0.153 Uiso 1 1 calc R . .
C21C C 0.3877(7) 0.1239(7) 0.5307(5) 0.078(7) Uani 1 1 d GDU . .
C22C C 0.3525(7) 0.0780(6) 0.5424(5) 0.081(7) Uani 1 1 d GU . .
C23C C 0.2881(7) 0.0853(6) 0.5723(5) 0.089(7) Uani 1 1 d GU . .
H23C H 0.2640 0.0537 0.5804 0.106 Uiso 1 1 calc R . .
C24C C 0.2590(5) 0.1385(6) 0.5905(4) 0.078(7) Uani 1 1 d GDU . .
C25C C 0.2943(7) 0.1845(6) 0.5787(5) 0.075(6) Uani 1 1 d GU . .
H25C H 0.2743 0.2211 0.5911 0.089 Uiso 1 1 calc R . .
C26C C 0.3586(7) 0.1772(6) 0.5488(5) 0.089(7) Uani 1 1 d GU . .
S2C S 0.1811(4) 0.1509(4) 0.6304(3) 0.136(3) Uani 1 1 d DU . .
O21C O 0.1654(10) 0.2112(6) 0.6354(7) 0.281(18) Uiso 1 1 d D . .
O22C O 0.1350(7) 0.1331(9) 0.6140(6) 0.170(9) Uiso 1 1 d D . .
O23C O 0.1862(9) 0.1214(9) 0.6707(4) 0.203(11) Uiso 1 1 d D . .
C2C C 0.3805(13) 0.0214(11) 0.5214(8) 0.093(8) Uani 1 1 d U . .
H2CA H 0.3717 -0.0106 0.5450 0.112 Uiso 1 1 calc R . .
H2CB H 0.4297 0.0183 0.5080 0.112 Uiso 1 1 calc R . .
O3C O 0.4215(7) 0.0714(6) 0.4346(5) 0.088(5) Uani 1 1 d DU . .
H3C H 0.4179 0.1004 0.4165 0.132 Uiso 1 1 calc R . .
C31C C 0.3695(7) 0.0447(7) 0.4424(6) 0.078(7) Uani 1 1 d GDU . .
C32C C 0.3375(8) 0.0435(7) 0.4100(5) 0.096(8) Uani 1 1 d GU . .
C33C C 0.2847(8) 0.0131(7) 0.4195(6) 0.120(10) Uani 1 1 d GU . .
H33C H 0.2628 0.0123 0.3973 0.144 Uiso 1 1 calc R . .
C34C C 0.2639(7) -0.0161(6) 0.4614(6) 0.112(9) Uani 1 1 d GDU . .
C35C C 0.2959(8) -0.0149(7) 0.4938(5) 0.111(9) Uani 1 1 d GU . .
H35C H 0.2816 -0.0349 0.5226 0.133 Uiso 1 1 calc R . .
C36C C 0.3486(8) 0.0155(7) 0.4843(5) 0.086(7) Uani 1 1 d GU . .
S3C S 0.2080(5) -0.0641(5) 0.4707(4) 0.189(5) Uani 1 1 d DU . .
O31C O 0.2062(11) -0.0942(9) 0.5123(6) 0.225(13) Uiso 1 1 d D . .
O32C O 0.1461(7) -0.0316(9) 0.4710(8) 0.226(13) Uiso 1 1 d D . .
O33C O 0.2325(11) -0.1016(8) 0.4355(6) 0.223(13) Uiso 1 1 d D . .
C3C C 0.3575(12) 0.0721(10) 0.3643(8) 0.089(7) Uani 1 1 d U . .
H3CA H 0.3407 0.0540 0.3438 0.107 Uiso 1 1 calc R . .
H3CB H 0.4072 0.0659 0.3526 0.107 Uiso 1 1 calc R . .
O4C O 0.4198(7) 0.1607(6) 0.3832(5) 0.079(4) Uani 1 1 d DU . .
H4C H 0.4245 0.1827 0.4010 0.119 Uiso 1 1 calc R . .
C41C C 0.3633(6) 0.1805(6) 0.3731(5) 0.073(6) Uani 1 1 d GDU . .
C42C C 0.3373(7) 0.2396(6) 0.3723(5) 0.065(6) Uani 1 1 d GU . .
C43C C 0.2769(7) 0.2592(5) 0.3623(5) 0.089(7) Uani 1 1 d GU . .
H43C H 0.2591 0.2994 0.3618 0.107 Uiso 1 1 calc R . .
C44C C 0.2425(6) 0.2196(7) 0.3531(5) 0.091(7) Uani 1 1 d GDU . .
C45C C 0.2685(7) 0.1605(7) 0.3539(5) 0.107(9) Uani 1 1 d GU . .
H45C H 0.2451 0.1336 0.3476 0.128 Uiso 1 1 calc R . .
C46C C 0.3289(7) 0.1410(6) 0.3638(5) 0.084(7) Uani 1 1 d GU . .
S4C S 0.1725(4) 0.2457(4) 0.3350(3) 0.135(3) Uani 1 1 d DU . .
O41C O 0.1392(9) 0.1998(7) 0.3375(8) 0.229(13) Uiso 1 1 d D . .
O42C O 0.1327(9) 0.2891(8) 0.3632(7) 0.229(13) Uiso 1 1 d D . .
O43C O 0.1952(10) 0.2683(9) 0.2904(5) 0.227(13) Uiso 1 1 d D . .
C4C C 0.3758(11) 0.2831(9) 0.3789(7) 0.067(6) Uani 1 1 d U . .
H4CA H 0.3642 0.3197 0.3618 0.080 Uiso 1 1 calc R . .
H4CB H 0.4243 0.2687 0.3654 0.080 Uiso 1 1 calc R . .
P11 P 1.0216(3) 0.4227(2) 0.11852(18) 0.0560(14) Uani 1 1 d DU . .
C11 C 1.0381(10) 0.4039(8) 0.0620(4) 0.055(5) Uani 1 1 d DU . .
H112 H 1.0868 0.3894 0.0497 0.066 Uiso 1 1 calc R . .
H113 H 1.0141 0.3716 0.0625 0.066 Uiso 1 1 calc R . .
C101 C 1.0173(8) 0.4541(7) 0.0295(6) 0.060(5) Uani 1 1 d DU . .
C102 C 1.0653(8) 0.4888(8) 0.0052(6) 0.059(5) Uani 1 1 d DU . .
H102 H 1.1092 0.4813 0.0085 0.071 Uiso 1 1 calc R . .
C106 C 0.9529(7) 0.4652(8) 0.0240(6) 0.059(5) Uani 1 1 d DU . .
H106 H 0.9210 0.4412 0.0403 0.071 Uiso 1 1 calc R . .
C111 C 0.9329(5) 0.4353(5) 0.1472(4) 0.056(5) Uani 1 1 d GDU . .
C112 C 0.8927(6) 0.4817(5) 0.1342(4) 0.053(5) Uani 1 1 d GU . .
H114 H 0.9112 0.5074 0.1097 0.064 Uiso 1 1 calc R . .
C113 C 0.8260(6) 0.4915(5) 0.1563(4) 0.066(6) Uani 1 1 d GU . .
H115 H 0.7978 0.5241 0.1472 0.079 Uiso 1 1 calc R . .
C114 C 0.7996(6) 0.4548(6) 0.1914(4) 0.060(5) Uani 1 1 d GU . .
H116 H 0.7529 0.4617 0.2069 0.072 Uiso 1 1 calc R . .
C115 C 0.8398(6) 0.4084(5) 0.2043(4) 0.064(6) Uani 1 1 d GU . .
H11F H 0.8213 0.3827 0.2289 0.077 Uiso 1 1 calc R . .
C116 C 0.9065(6) 0.3986(5) 0.1823(4) 0.066(6) Uani 1 1 d GU . .
H11G H 0.9347 0.3660 0.1914 0.079 Uiso 1 1 calc R . .
C121 C 1.0588(7) 0.3637(6) 0.1495(5) 0.068(6) Uani 1 1 d GDU . .
C122 C 1.0666(7) 0.3077(7) 0.1386(5) 0.080(7) Uani 1 1 d GU . .
H122 H 1.0556 0.2998 0.1128 0.096 Uiso 1 1 calc R . .
C123 C 1.0902(8) 0.2632(7) 0.1648(6) 0.100(8) Uani 1 1 d GU . .
H123 H 1.0956 0.2243 0.1572 0.120 Uiso 1 1 calc R . .
C124 C 1.1060(8) 0.2747(7) 0.2018(6) 0.103(8) Uani 1 1 d GU . .
H124 H 1.1224 0.2437 0.2200 0.124 Uiso 1 1 calc R . .
C125 C 1.0982(8) 0.3306(7) 0.2127(5) 0.117(10) Uani 1 1 d GU . .
H125 H 1.1092 0.3386 0.2385 0.140 Uiso 1 1 calc R . .
C126 C 1.0746(7) 0.3751(5) 0.1865(5) 0.077(7) Uani 1 1 d GU . .
H126 H 1.0692 0.4141 0.1941 0.093 Uiso 1 1 calc R . .
C131 C 1.0596(8) 0.4843(6) 0.1183(6) 0.073(6) Uiso 1 1 d GD . .
C132 C 1.1266(8) 0.4831(6) 0.0937(5) 0.063(6) Uiso 1 1 d G . .
H132 H 1.1520 0.4492 0.0789 0.076 Uiso 1 1 calc R . .
C133 C 1.1565(9) 0.5314(8) 0.0908(6) 0.095(8) Uiso 1 1 d G . .
H133 H 1.2023 0.5306 0.0739 0.115 Uiso 1 1 calc R . .
C134 C 1.1194(12) 0.5808(9) 0.1124(8) 0.198(18) Uiso 1 1 d G . .
H134 H 1.1398 0.6139 0.1104 0.238 Uiso 1 1 calc R . .
C135 C 1.0524(11) 0.5820(10) 0.1370(8) 0.24(2) Uiso 1 1 d G . .
H135 H 1.0270 0.6159 0.1518 0.287 Uiso 1 1 calc R . .
C136 C 1.0225(9) 0.5337(9) 0.1399(7) 0.140(12) Uiso 1 1 d G . .
H136 H 0.9766 0.5345 0.1568 0.168 Uiso 1 1 calc R . .
P21 P 0.3437(2) 0.25117(17) 0.02370(15) 0.0462(13) Uani 1 1 d DU . .
C21 C 0.2639(6) 0.2939(7) 0.0467(6) 0.047(5) Uani 1 1 d DU . .
H21A H 0.2453 0.3112 0.0217 0.056 Uiso 1 1 calc R . .
H21B H 0.2330 0.2686 0.0665 0.056 Uiso 1 1 calc R . .
P22 P 0.3788(2) 0.45701(17) 0.16230(15) 0.0447(12) Uani 1 1 d DU . .
C22 C 0.2988(6) 0.4674(7) 0.1529(6) 0.041(4) Uani 1 1 d DU . .
H22A H 0.2645 0.4667 0.1829 0.049 Uiso 1 1 calc R . .
H22B H 0.2910 0.5068 0.1385 0.049 Uiso 1 1 calc R . .
C201 C 0.2679(6) 0.3428(5) 0.0745(4) 0.041(4) Uani 1 1 d GU . .
C202 C 0.2989(6) 0.3889(5) 0.0526(3) 0.049(5) Uani 1 1 d GU . .
H202 H 0.3142 0.3923 0.0204 0.058 Uiso 1 1 calc R . .
C203 C 0.3078(5) 0.4299(4) 0.0774(4) 0.043(4) Uani 1 1 d GU . .
H203 H 0.3291 0.4616 0.0624 0.051 Uiso 1 1 calc R . .
C204 C 0.2856(6) 0.4249(4) 0.1241(4) 0.037(4) Uani 1 1 d GU . .
C205 C 0.2545(6) 0.3788(5) 0.1460(3) 0.050(5) Uani 1 1 d GU . .
H205 H 0.2393 0.3754 0.1782 0.060 Uiso 1 1 calc R . .
C206 C 0.2457(6) 0.3378(4) 0.1212(4) 0.045(4) Uani 1 1 d GU . .
H206 H 0.2243 0.3060 0.1362 0.054 Uiso 1 1 calc R . .
C211 C 0.3341(6) 0.1926(4) -0.0045(4) 0.044(4) Uani 1 1 d GDU . .
C212 C 0.2721(6) 0.1772(5) 0.0034(4) 0.065(6) Uani 1 1 d GU . .
H212 H 0.2343 0.1957 0.0257 0.078 Uiso 1 1 calc R . .
C213 C 0.2648(6) 0.1351(6) -0.0210(4) 0.070(6) Uani 1 1 d GU . .
H213 H 0.2220 0.1245 -0.0156 0.084 Uiso 1 1 calc R . .
C214 C 0.3195(7) 0.1084(5) -0.0533(4) 0.068(6) Uani 1 1 d GU . .
H214 H 0.3145 0.0793 -0.0702 0.081 Uiso 1 1 calc R . .
C215 C 0.3815(6) 0.1238(5) -0.0612(4) 0.063(6) Uani 1 1 d GU . .
H215 H 0.4193 0.1054 -0.0835 0.076 Uiso 1 1 calc R . .
C216 C 0.3888(5) 0.1659(5) -0.0368(4) 0.050(5) Uani 1 1 d GU . .
H216 H 0.4316 0.1766 -0.0422 0.060 Uiso 1 1 calc R . .
C221 C 0.3936(5) 0.2951(4) -0.0195(3) 0.036(4) Uani 1 1 d GDU . .
C222 C 0.3792(5) 0.3061(5) -0.0603(4) 0.052(5) Uani 1 1 d GU . .
H222 H 0.3440 0.2905 -0.0649 0.062 Uiso 1 1 calc R . .
C223 C 0.4160(6) 0.3400(5) -0.0945(4) 0.050(5) Uani 1 1 d GU . .
H223 H 0.4061 0.3476 -0.1226 0.060 Uiso 1 1 calc R . .
C224 C 0.4671(6) 0.3627(5) -0.0878(4) 0.051(5) Uani 1 1 d GU . .
H224 H 0.4924 0.3861 -0.1114 0.061 Uiso 1 1 calc R . .
C225 C 0.4815(6) 0.3517(5) -0.0470(4) 0.046(5) Uani 1 1 d GU . .
H225 H 0.5167 0.3673 -0.0425 0.055 Uiso 1 1 calc R . .
C226 C 0.4447(6) 0.3178(4) -0.0129(3) 0.048(5) Uani 1 1 d GU . .
H226 H 0.4546 0.3102 0.0152 0.057 Uiso 1 1 calc R . .
C231 C 0.3825(6) 0.2236(5) 0.0672(3) 0.047(5) Uani 1 1 d GDU . .
C232 C 0.3933(6) 0.2600(4) 0.0952(4) 0.055(5) Uani 1 1 d GU . .
H232 H 0.3821 0.3009 0.0905 0.067 Uiso 1 1 calc R . .
C233 C 0.4204(6) 0.2369(5) 0.1298(4) 0.058(5) Uani 1 1 d GU . .
H233 H 0.4278 0.2619 0.1490 0.069 Uiso 1 1 calc R . .
C234 C 0.4367(7) 0.1774(6) 0.1365(4) 0.067(6) Uani 1 1 d GU . .
H234 H 0.4553 0.1615 0.1603 0.081 Uiso 1 1 calc R . .
C235 C 0.4259(7) 0.1409(5) 0.1086(4) 0.080(7) Uani 1 1 d GU . .
H235 H 0.4371 0.1001 0.1133 0.096 Uiso 1 1 calc R . .
C236 C 0.3988(6) 0.1641(5) 0.0740(4) 0.064(6) Uani 1 1 d GU . .
H236 H 0.3914 0.1391 0.0548 0.077 Uiso 1 1 calc R . .
C241 C 0.3834(6) 0.5174(4) 0.1909(4) 0.041(4) Uani 1 1 d GDU . .
C242 C 0.3251(5) 0.5518(5) 0.2135(4) 0.051(5) Uani 1 1 d GU . .
H242 H 0.2832 0.5459 0.2115 0.061 Uiso 1 1 calc R . .
C243 C 0.3273(5) 0.5947(5) 0.2391(4) 0.059(5) Uani 1 1 d GU . .
H243 H 0.2870 0.6185 0.2548 0.071 Uiso 1 1 calc R . .
C244 C 0.3879(6) 0.6033(5) 0.2421(4) 0.049(5) Uani 1 1 d GU . .
H244 H 0.3895 0.6330 0.2598 0.059 Uiso 1 1 calc R . .
C245 C 0.4463(5) 0.5689(5) 0.2194(4) 0.045(4) Uani 1 1 d GU . .
H245 H 0.4882 0.5749 0.2215 0.054 Uiso 1 1 calc R . .
C246 C 0.4440(5) 0.5260(4) 0.1938(4) 0.046(4) Uani 1 1 d GU . .
H246 H 0.4844 0.5022 0.1782 0.055 Uiso 1 1 calc R . .
C251 C 0.3914(6) 0.3922(4) 0.1972(4) 0.042(4) Uani 1 1 d GDU . .
C252 C 0.3375(5) 0.3670(4) 0.2231(4) 0.047(5) Uani 1 1 d GU . .
H252 H 0.2934 0.3838 0.2224 0.057 Uiso 1 1 calc R . .
C253 C 0.3474(6) 0.3175(5) 0.2502(4) 0.061(5) Uani 1 1 d GU . .
H253 H 0.3102 0.3001 0.2681 0.073 Uiso 1 1 calc R . .
C254 C 0.4114(6) 0.2932(5) 0.2513(4) 0.057(5) Uani 1 1 d GU . .
H254 H 0.4182 0.2590 0.2700 0.068 Uiso 1 1 calc R . .
C255 C 0.4653(6) 0.3184(5) 0.2254(4) 0.058(5) Uani 1 1 d GU . .
H255 H 0.5094 0.3017 0.2261 0.069 Uiso 1 1 calc R . .
C256 C 0.4554(6) 0.3679(4) 0.1983(4) 0.050(5) Uani 1 1 d GU . .
H256 H 0.4926 0.3853 0.1804 0.061 Uiso 1 1 calc R . .
C261 C 0.4449(5) 0.4503(4) 0.1098(3) 0.036(4) Uani 1 1 d GDU . .
C262 C 0.4704(5) 0.3959(4) 0.0930(3) 0.041(4) Uani 1 1 d GU . .
H262 H 0.4509 0.3632 0.1081 0.049 Uiso 1 1 calc R . .
C263 C 0.5242(6) 0.3891(5) 0.0540(4) 0.053(5) Uani 1 1 d GU . .
H263 H 0.5417 0.3518 0.0424 0.063 Uiso 1 1 calc R . .
C264 C 0.5526(6) 0.4367(5) 0.0318(4) 0.052(5) Uani 1 1 d GU . .
H264 H 0.5896 0.4320 0.0051 0.062 Uiso 1 1 calc R . .
C265 C 0.5271(6) 0.4911(5) 0.0487(4) 0.059(5) Uani 1 1 d GU . .
H265 H 0.5466 0.5237 0.0335 0.071 Uiso 1 1 calc R . .
C266 C 0.4733(5) 0.4979(4) 0.0877(3) 0.046(4) Uani 1 1 d GU . .
H266 H 0.4558 0.5352 0.0993 0.055 Uiso 1 1 calc R . .
P31 P 0.6611(3) 0.11957(18) 0.16769(16) 0.0506(13) Uani 1 1 d DU . .
C31 C 0.7437(6) 0.0804(7) 0.1601(6) 0.052(5) Uani 1 1 d DU . .
H31A H 0.7663 0.0771 0.1272 0.062 Uiso 1 1 calc R . .
H31B H 0.7691 0.1027 0.1718 0.062 Uiso 1 1 calc R . .
P32 P 0.6714(3) -0.17168(18) 0.27214(16) 0.0506(13) Uani 1 1 d DU . .
C32 C 0.7524(6) -0.1523(7) 0.2497(6) 0.054(5) Uani 1 1 d DU . .
H32A H 0.7727 -0.1541 0.2745 0.064 Uiso 1 1 calc R . .
H32B H 0.7812 -0.1809 0.2277 0.064 Uiso 1 1 calc R . .
C301 C 0.7468(6) 0.0200(5) 0.1832(4) 0.053(5) Uani 1 1 d GU . .
C302 C 0.7500(6) -0.0274(5) 0.1592(4) 0.052(5) Uani 1 1 d GU . .
H302 H 0.7508 -0.0219 0.1283 0.062 Uiso 1 1 calc R . .
C303 C 0.7522(6) -0.0829(5) 0.1805(4) 0.061(5) Uani 1 1 d GU . .
H303 H 0.7544 -0.1152 0.1641 0.073 Uiso 1 1 calc R . .
C304 C 0.7511(6) -0.0910(5) 0.2258(4) 0.051(5) Uani 1 1 d GU . .
C305 C 0.7479(6) -0.0436(5) 0.2499(4) 0.055(5) Uani 1 1 d GU . .
H305 H 0.7471 -0.0491 0.2808 0.066 Uiso 1 1 calc R . .
C306 C 0.7457(6) 0.0119(5) 0.2286(4) 0.062(6) Uani 1 1 d GU . .
H306 H 0.7435 0.0443 0.2449 0.075 Uiso 1 1 calc R . .
C311 C 0.6637(6) 0.1852(4) 0.1319(4) 0.049(5) Uani 1 1 d GDU . .
C312 C 0.7184(6) 0.1925(4) 0.0957(4) 0.056(5) Uani 1 1 d GU . .
H312 H 0.7559 0.1620 0.0885 0.067 Uiso 1 1 calc R . .
C313 C 0.7193(6) 0.2437(5) 0.0699(4) 0.067(6) Uani 1 1 d GU . .
H313 H 0.7573 0.2487 0.0447 0.080 Uiso 1 1 calc R . .
C314 C 0.6654(7) 0.2875(5) 0.0803(4) 0.056(5) Uani 1 1 d GU . .
H314 H 0.6660 0.3231 0.0623 0.067 Uiso 1 1 calc R . .
C315 C 0.6107(6) 0.2803(5) 0.1165(4) 0.070(6) Uani 1 1 d GU . .
H315 H 0.5733 0.3107 0.1237 0.084 Uiso 1 1 calc R . .
C316 C 0.6098(6) 0.2291(5) 0.1423(4) 0.062(6) Uani 1 1 d GU . .
H316 H 0.5718 0.2240 0.1675 0.075 Uiso 1 1 calc R . .
C321 C 0.6100(6) 0.0754(5) 0.1551(4) 0.045(4) Uani 1 1 d GDU . .
C322 C 0.6009(6) 0.0797(5) 0.1135(4) 0.068(6) Uani 1 1 d GU . .
H322 H 0.6182 0.1087 0.0915 0.082 Uiso 1 1 calc R . .
C323 C 0.5670(7) 0.0425(6) 0.1032(5) 0.088(7) Uani 1 1 d GU . .
H323 H 0.5606 0.0455 0.0740 0.106 Uiso 1 1 calc R . .
C324 C 0.5422(7) 0.0010(6) 0.1346(5) 0.073(6) Uani 1 1 d GU . .
H324 H 0.5184 -0.0251 0.1274 0.088 Uiso 1 1 calc R . .
C325 C 0.5513(7) -0.0034(6) 0.1762(5) 0.078(7) Uani 1 1 d GU . .
H325 H 0.5340 -0.0324 0.1982 0.093 Uiso 1 1 calc R . .
C326 C 0.5852(7) 0.0338(6) 0.1865(4) 0.077(7) Uani 1 1 d GU . .
H326 H 0.5916 0.0308 0.2156 0.093 Uiso 1 1 calc R . .
C331 C 0.6232(6) 0.1406(5) 0.2250(3) 0.050(5) Uani 1 1 d GDU . .
C332 C 0.6623(5) 0.1568(5) 0.2473(4) 0.054(5) Uani 1 1 d GU . .
H332 H 0.7095 0.1533 0.2337 0.064 Uiso 1 1 calc R . .
C333 C 0.6336(7) 0.1782(6) 0.2893(5) 0.083(7) Uani 1 1 d GU . .
H333 H 0.6608 0.1895 0.3048 0.100 Uiso 1 1 calc R . .
C334 C 0.5659(7) 0.1832(6) 0.3089(4) 0.076(6) Uani 1 1 d GU . .
H334 H 0.5459 0.1981 0.3381 0.091 Uiso 1 1 calc R . .
C335 C 0.5268(7) 0.1670(6) 0.2866(5) 0.073(6) Uani 1 1 d GU . .
H335 H 0.4796 0.1705 0.3002 0.088 Uiso 1 1 calc R . .
C336 C 0.5555(7) 0.1457(6) 0.2446(4) 0.068(6) Uani 1 1 d GU . .
H336 H 0.5283 0.1344 0.2290 0.081 Uiso 1 1 calc R . .
C341 C 0.6767(7) -0.2382(4) 0.3070(4) 0.050(5) Uani 1 1 d GDU . .
C342 C 0.7346(6) -0.2630(5) 0.3168(4) 0.070(6) Uani 1 1 d GU . .
H342 H 0.7722 -0.2434 0.3075 0.085 Uiso 1 1 calc R . .
C343 C 0.7385(6) -0.3157(6) 0.3401(5) 0.074(6) Uani 1 1 d GU . .
H343 H 0.7788 -0.3329 0.3470 0.088 Uiso 1 1 calc R . .
C344 C 0.6845(7) -0.3438(6) 0.3536(5) 0.067(6) Uani 1 1 d GU . .
H344 H 0.6872 -0.3805 0.3698 0.081 Uiso 1 1 calc R . .
C345 C 0.6266(7) -0.3190(6) 0.3438(5) 0.077(7) Uani 1 1 d GU . .
H345 H 0.5890 -0.3386 0.3531 0.093 Uiso 1 1 calc R . .
C346 C 0.6227(6) -0.2663(5) 0.3205(4) 0.077(6) Uani 1 1 d GU . .
H346 H 0.5823 -0.2491 0.3137 0.092 Uiso 1 1 calc R . .
C351 C 0.6151(5) -0.1153(4) 0.3060(4) 0.045(4) Uani 1 1 d GDU . .
C352 C 0.6013(6) -0.1191(5) 0.3520(4) 0.060(5) Uani 1 1 d GU . .
H352 H 0.6207 -0.1524 0.3667 0.072 Uiso 1 1 calc R . .
C353 C 0.5594(7) -0.0752(6) 0.3768(4) 0.083(7) Uani 1 1 d GU . .
H353 H 0.5497 -0.0779 0.4089 0.100 Uiso 1 1 calc R . .
C354 C 0.5316(7) -0.0275(6) 0.3557(5) 0.072(6) Uani 1 1 d GU . .
H354 H 0.5024 0.0031 0.3730 0.086 Uiso 1 1 calc R . .
C355 C 0.5455(7) -0.0237(6) 0.3097(5) 0.085(7) Uani 1 1 d GU . .
H355 H 0.5260 0.0096 0.2950 0.102 Uiso 1 1 calc R . .
C356 C 0.5873(6) -0.0676(5) 0.2849(3) 0.060(5) Uani 1 1 d GU . .
H356 H 0.5970 -0.0649 0.2529 0.072 Uiso 1 1 calc R . .
C361 C 0.6378(6) -0.1837(5) 0.2283(3) 0.051(5) Uani 1 1 d GDU . .
C362 C 0.6808(5) -0.2065(5) 0.1885(4) 0.053(5) Uani 1 1 d GU . .
H362 H 0.7279 -0.2140 0.1839 0.064 Uiso 1 1 calc R . .
C363 C 0.6551(5) -0.2182(5) 0.1553(4) 0.052(5) Uani 1 1 d GU . .
H363 H 0.6846 -0.2339 0.1279 0.063 Uiso 1 1 calc R . .
C364 C 0.5865(6) -0.2072(5) 0.1619(4) 0.052(5) Uani 1 1 d GU . .
H364 H 0.5689 -0.2153 0.1391 0.062 Uiso 1 1 calc R . .
C365 C 0.5435(6) -0.1844(5) 0.2017(4) 0.059(5) Uani 1 1 d GU . .
H365 H 0.4964 -0.1769 0.2062 0.071 Uiso 1 1 calc R . .
C366 C 0.5691(6) -0.1727(5) 0.2349(3) 0.051(5) Uani 1 1 d GU . .
H366 H 0.5397 -0.1570 0.2623 0.061 Uiso 1 1 calc R . .
P41 P 0.3850(2) 0.58152(18) 0.39098(15) 0.0458(12) Uani 1 1 d DU . .
C41 C 0.3080(6) 0.5903(7) 0.4352(5) 0.040(4) Uani 1 1 d DU . .
H41A H 0.2711 0.6013 0.4212 0.049 Uiso 1 1 calc R . .
H41B H 0.3030 0.5522 0.4518 0.049 Uiso 1 1 calc R . .
P42 P 0.3606(3) 0.78419(19) 0.55084(16) 0.0575(14) Uani 1 1 d DU . .
C42 C 0.2812(6) 0.7617(8) 0.5645(7) 0.062(5) Uani 1 1 d DU . .
H42A H 0.2685 0.7463 0.5965 0.074 Uiso 1 1 calc R . .
H42B H 0.2469 0.7957 0.5613 0.074 Uiso 1 1 calc R . .
C401 C 0.2987(6) 0.6345(5) 0.4695(4) 0.060(5) Uani 1 1 d GU . .
C402 C 0.2650(6) 0.6905(5) 0.4648(4) 0.056(5) Uani 1 1 d GU . .
H402 H 0.2475 0.7017 0.4398 0.067 Uiso 1 1 calc R . .
C403 C 0.2568(6) 0.7303(5) 0.4965(4) 0.067(6) Uani 1 1 d GU . .
H403 H 0.2337 0.7686 0.4933 0.080 Uiso 1 1 calc R . .
C404 C 0.2823(6) 0.7140(5) 0.5330(4) 0.052(5) Uani 1 1 d GU . .
C405 C 0.3160(6) 0.6580(5) 0.5377(4) 0.054(5) Uani 1 1 d GU . .
H405 H 0.3334 0.6468 0.5627 0.065 Uiso 1 1 calc R . .
C406 C 0.3242(6) 0.6182(5) 0.5059(4) 0.050(5) Uani 1 1 d GU . .
H406 H 0.3473 0.5799 0.5092 0.060 Uiso 1 1 calc R . .
C411 C 0.3861(6) 0.5218(4) 0.3599(4) 0.037(4) Uani 1 1 d GDU . .
C412 C 0.3281(6) 0.5020(5) 0.3639(4) 0.068(6) Uani 1 1 d GU . .
H412 H 0.2872 0.5183 0.3848 0.082 Uiso 1 1 calc R . .
C413 C 0.3290(6) 0.4587(5) 0.3379(4) 0.062(6) Uani 1 1 d GU . .
H413 H 0.2887 0.4449 0.3406 0.075 Uiso 1 1 calc R . .
C414 C 0.3880(6) 0.4353(5) 0.3078(4) 0.057(5) Uani 1 1 d GU . .
H414 H 0.3886 0.4052 0.2897 0.068 Uiso 1 1 calc R . .
C415 C 0.4460(5) 0.4551(5) 0.3038(4) 0.050(5) Uani 1 1 d GU . .
H415 H 0.4869 0.4388 0.2830 0.060 Uiso 1 1 calc R . .
C416 C 0.4451(5) 0.4984(4) 0.3299(4) 0.044(4) Uani 1 1 d GU . .
H416 H 0.4854 0.5121 0.3271 0.052 Uiso 1 1 calc R . .
C421 C 0.3968(6) 0.6446(4) 0.3527(3) 0.047(5) Uani 1 1 d GDU . .
C422 C 0.3417(5) 0.6862(5) 0.3502(4) 0.053(5) Uani 1 1 d GU . .
H422 H 0.2981 0.6815 0.3691 0.064 Uiso 1 1 calc R . .
C423 C 0.3503(6) 0.7345(5) 0.3202(4) 0.065(6) Uani 1 1 d GU . .
H423 H 0.3125 0.7629 0.3185 0.079 Uiso 1 1 calc R . .
C424 C 0.4140(6) 0.7413(5) 0.2926(4) 0.057(5) Uani 1 1 d GU . .
H424 H 0.4199 0.7744 0.2720 0.069 Uiso 1 1 calc R . .
C425 C 0.4692(6) 0.6998(5) 0.2951(4) 0.053(5) Uani 1 1 d GU . .
H425 H 0.5128 0.7045 0.2762 0.063 Uiso 1 1 calc R . .
C426 C 0.4606(6) 0.6515(4) 0.3251(4) 0.047(5) Uani 1 1 d GU . .
H426 H 0.4984 0.6231 0.3268 0.056 Uiso 1 1 calc R . .
C431 C 0.4529(5) 0.5649(5) 0.4156(4) 0.040(4) Uani 1 1 d GDU . .
C432 C 0.4774(5) 0.5076(5) 0.4259(4) 0.055(5) Uani 1 1 d GU . .
H432 H 0.4568 0.4774 0.4213 0.066 Uiso 1 1 calc R . .
C433 C 0.5318(6) 0.4943(5) 0.4430(4) 0.061(5) Uani 1 1 d GU . .
H433 H 0.5486 0.4550 0.4500 0.073 Uiso 1 1 calc R . .
C434 C 0.5619(6) 0.5384(5) 0.4499(4) 0.058(5) Uani 1 1 d GU . .
H434 H 0.5992 0.5293 0.4616 0.070 Uiso 1 1 calc R . .
C435 C 0.5374(6) 0.5958(5) 0.4396(4) 0.061(5) Uani 1 1 d GU . .
H435 H 0.5580 0.6260 0.4443 0.073 Uiso 1 1 calc R . .
C436 C 0.4829(5) 0.6091(4) 0.4225(4) 0.053(5) Uani 1 1 d GU . .
H436 H 0.4662 0.6483 0.4154 0.063 Uiso 1 1 calc R . .
C441 C 0.3510(7) 0.8456(4) 0.5830(4) 0.054(5) Uani 1 1 d GDU . .
C442 C 0.2891(7) 0.8733(6) 0.6074(5) 0.081(7) Uani 1 1 d GU . .
H442 H 0.2495 0.8604 0.6071 0.097 Uiso 1 1 calc R . .
C443 C 0.2845(7) 0.9195(6) 0.6322(5) 0.085(7) Uani 1 1 d GU . .
H443 H 0.2417 0.9386 0.6490 0.102 Uiso 1 1 calc R . .
C444 C 0.3418(7) 0.9380(6) 0.6326(5) 0.072(6) Uani 1 1 d GU . .
H444 H 0.3385 0.9700 0.6496 0.086 Uiso 1 1 calc R . .
C445 C 0.4037(7) 0.9104(6) 0.6082(5) 0.071(6) Uani 1 1 d GU . .
H445 H 0.4433 0.9232 0.6085 0.085 Uiso 1 1 calc R . .
C446 C 0.4084(6) 0.8642(5) 0.5834(4) 0.061(5) Uani 1 1 d GU . .
H446 H 0.4511 0.8451 0.5666 0.074 Uiso 1 1 calc R . .
C451 C 0.4164(5) 0.7266(4) 0.5696(4) 0.048(5) Uani 1 1 d GDU . .
C452 C 0.4036(5) 0.7154(5) 0.6159(4) 0.052(5) Uani 1 1 d GU . .
H452 H 0.3663 0.7377 0.6361 0.063 Uiso 1 1 calc R . .
C453 C 0.4450(6) 0.6719(6) 0.6328(4) 0.073(6) Uani 1 1 d GU . .
H453 H 0.4362 0.6643 0.6646 0.087 Uiso 1 1 calc R . .
C454 C 0.4992(7) 0.6395(6) 0.6034(4) 0.067(6) Uani 1 1 d GU . .
H454 H 0.5277 0.6096 0.6150 0.081 Uiso 1 1 calc R . .
C455 C 0.5120(6) 0.6507(5) 0.5571(4) 0.068(6) Uani 1 1 d GU . .
H455 H 0.5492 0.6284 0.5369 0.081 Uiso 1 1 calc R . .
C456 C 0.4706(6) 0.6942(5) 0.5402(4) 0.061(5) Uani 1 1 d GU . .
H456 H 0.4793 0.7018 0.5084 0.073 Uiso 1 1 calc R . .
C461 C 0.3906(6) 0.8022(5) 0.4912(3) 0.048(5) Uani 1 1 d GDU . .
C462 C 0.4040(6) 0.7615(5) 0.4594(4) 0.059(5) Uani 1 1 d GU . .
H462 H 0.3997 0.7223 0.4691 0.071 Uiso 1 1 calc R . .
C463 C 0.4237(6) 0.7780(5) 0.4137(4) 0.055(5) Uani 1 1 d GU . .
H463 H 0.4330 0.7500 0.3919 0.066 Uiso 1 1 calc R . .
C464 C 0.4301(7) 0.8351(6) 0.3997(4) 0.071(6) Uani 1 1 d GU . .
H464 H 0.4437 0.8464 0.3683 0.085 Uiso 1 1 calc R . .
C465 C 0.4167(7) 0.8758(5) 0.4315(4) 0.072(6) Uani 1 1 d GU . .
H465 H 0.4210 0.9150 0.4218 0.086 Uiso 1 1 calc R . .
C466 C 0.3969(7) 0.8593(5) 0.4772(3) 0.072(6) Uani 1 1 d GU . .
H466 H 0.3877 0.8873 0.4990 0.087 Uiso 1 1 calc R . .
O12W O 0.0290(6) 0.4686(5) 0.5911(4) 0.057(3) Uiso 1 1 d . . .
O13W O 0.0346(6) 0.5066(5) 0.4536(4) 0.062(4) Uiso 1 1 d . . .
O14W O 1.0390(7) 0.0828(6) 0.3061(5) 0.082(4) Uiso 1 1 d . . .
O15W O 0.1704(7) 0.4693(6) 0.2536(5) 0.078(4) Uiso 1 1 d . . .
O16W O 0.9823(8) 0.6878(7) 0.0240(6) 0.104(5) Uiso 1 1 d . . .
O17W O 0.8878(10) 0.6540(8) 0.1488(7) 0.124(6) Uiso 1 1 d . . .
O18W O 0.8669(11) -0.0861(10) 0.0497(8) 0.150(8) Uiso 1 1 d . . .
O19W O 0.4223(9) -0.1004(8) 0.2949(6) 0.111(6) Uiso 1 1 d . . .
O20W O 0.1926(12) 0.6178(11) 0.3781(8) 0.167(9) Uiso 1 1 d . . .
O21W O 0.4066(11) 0.0302(10) 0.2594(8) 0.150(8) Uiso 1 1 d . . .
O22W O 0.7676(12) 0.1864(11) -0.1155(8) 0.165(9) Uiso 1 1 d . . .
O23W O 0.2862(11) -0.1016(10) 0.3457(8) 0.154(8) Uiso 1 1 d . . .
O24W O 0.9119(13) 0.2436(11) 0.1887(9) 0.064(7) Uiso 0.50 1 d P . .
O25W O 0.8227(11) 0.8004(10) 0.0964(8) 0.053(6) Uiso 0.50 1 d P . .
O26W O 0.2804(15) 0.2056(14) 0.2201(11) 0.091(10) Uiso 0.50 1 d P . .
O27W O 0.9227(13) 0.3842(11) 0.2991(9) 0.065(7) Uiso 0.50 1 d P . .
O28W O 0.3878(12) 0.1538(11) 0.2528(9) 0.062(7) Uiso 0.50 1 d P . .
O29W O 0.8266(15) 0.1383(13) 0.2330(10) 0.089(9) Uiso 0.50 1 d P . .
O30W O 0.9585(14) -0.1034(13) -0.0302(10) 0.082(9) Uiso 0.50 1 d P . .
O31W O 0.8527(16) -0.0138(14) -0.1037(11) 0.096(10) Uiso 0.50 1 d P . .
O32W O 0.2704(16) 0.0152(14) 0.2979(11) 0.094(10) Uiso 0.50 1 d P . .
O33W O 0.8931(13) 0.7477(12) -0.0235(9) 0.073(8) Uiso 0.50 1 d P . .
O34W O 0.9960(14) 0.0078(12) -0.0448(10) 0.077(8) Uiso 0.50 1 d P . .
O35W O 0.9072(15) -0.1602(13) -0.0798(10) 0.086(9) Uiso 0.50 1 d P F 1
O36W O 0.893(2) 0.0470(19) 0.0981(15) 0.144(15) Uiso 0.50 1 d P . .
O37W O 1.0084(17) -0.1481(15) -0.1603(12) 0.102(11) Uiso 0.50 1 d P . .
O38W O 0.9394(11) -0.1087(9) -0.1170(7) 0.046(6) Uiso 0.50 1 d P G 3
O39W O 0.9841(15) 0.1037(14) 0.3786(10) 0.087(9) Uiso 0.50 1 d P H 1
O40W O 0.9647(11) 0.0639(11) 0.3668(8) 0.041(6) Uiso 0.50 1 d P I 2
O41W O 0.9892(13) 0.0226(11) 0.3188(10) 0.061(7) Uiso 0.50 1 d P I 2

loop_
_atom_site_aniso_label
_atom_site_aniso_U_11
_atom_site_aniso_U_22
_atom_site_aniso_U_33
_atom_site_aniso_U_23
_atom_site_aniso_U_13
_atom_site_aniso_U_12
Yb1 0.1019(16) 0.0566(12) 0.0710(14) 0.0020(10) -0.0365(12) -0.0232(11)
Yb2 0.124(6) 0.103(5) 0.121(6) -0.009(4) -0.025(4) -0.032(4)
Yb3 0.100(6) 0.090(6) 0.109(6) -0.055(5) -0.027(5) -0.006(5)
Yb4 0.126(6) 0.080(4) 0.124(6) 0.026(4) -0.048(5) -0.028(4)
Yb5 0.151(10) 0.145(10) 0.145(10) -0.008(5) -0.040(5) -0.021(5)
Yb7 0.124(9) 0.064(7) 0.072(7) 0.016(6) -0.008(7) -0.035(6)
O1A 0.082(8) 0.063(7) 0.095(8) -0.019(6) -0.016(6) -0.017(6)
C11A 0.063(7) 0.058(7) 0.063(7) -0.007(5) -0.016(5) -0.015(5)
C12A 0.060(7) 0.055(7) 0.060(7) -0.007(5) -0.019(5) -0.008(5)
C13A 0.064(7) 0.059(7) 0.059(7) -0.003(5) -0.019(5) -0.007(5)
C14A 0.052(6) 0.046(6) 0.051(6) -0.004(4) -0.013(4) -0.009(4)
C15A 0.063(7) 0.056(7) 0.060(7) -0.004(5) -0.019(5) -0.006(5)
C16A 0.063(7) 0.055(7) 0.061(7) -0.008(5) -0.015(5) -0.012(5)
S1A 0.076(3) 0.059(3) 0.066(3) -0.002(2) -0.017(3) -0.002(3)
O11A 0.087(8) 0.072(7) 0.062(7) -0.005(6) -0.023(6) -0.002(6)
O12A 0.082(8) 0.047(7) 0.081(8) 0.005(6) -0.013(6) -0.004(6)
O13A 0.066(7) 0.076(7) 0.072(7) -0.003(6) -0.016(6) -0.003(6)
C1A 0.080(8) 0.077(8) 0.077(8) -0.008(5) -0.025(5) -0.015(5)
O2A 0.097(8) 0.080(8) 0.096(8) -0.012(7) -0.023(7) -0.018(7)
C21A 0.062(7) 0.061(7) 0.063(7) -0.008(5) -0.017(5) -0.014(5)
C22A 0.064(7) 0.060(7) 0.065(7) -0.006(5) -0.020(5) -0.016(5)
C23A 0.066(7) 0.059(7) 0.066(7) -0.006(5) -0.022(5) -0.015(5)
C24A 0.069(7) 0.064(7) 0.067(7) -0.012(5) -0.022(5) -0.015(5)
C25A 0.059(7) 0.057(7) 0.060(7) -0.009(4) -0.021(5) -0.014(5)
C26A 0.071(7) 0.064(7) 0.067(7) -0.010(5) -0.024(5) -0.014(5)
S2A 0.080(3) 0.056(3) 0.095(4) -0.015(3) -0.026(3) -0.021(3)
O21A 0.090(8) 0.067(7) 0.079(8) -0.037(6) -0.024(6) -0.009(6)
O22A 0.098(8) 0.096(9) 0.110(9) -0.007(7) -0.038(7) -0.027(7)
O23A 0.093(8) 0.062(7) 0.126(9) -0.031(7) -0.028(7) -0.023(6)
C2A 0.092(8) 0.087(9) 0.091(9) -0.008(5) -0.025(5) -0.017(5)
O3A 0.087(8) 0.073(8) 0.088(8) -0.015(6) -0.014(6) -0.029(6)
C31A 0.072(7) 0.069(7) 0.072(7) -0.004(5) -0.018(5) -0.013(5)
C32A 0.074(8) 0.074(8) 0.075(8) -0.005(5) -0.017(5) -0.018(5)
C33A 0.082(8) 0.079(8) 0.079(8) -0.003(5) -0.022(5) -0.016(5)
C34A 0.077(8) 0.074(8) 0.071(8) -0.003(5) -0.019(5) -0.016(5)
C35A 0.085(8) 0.082(8) 0.083(8) -0.004(5) -0.023(5) -0.015(5)
C36A 0.087(8) 0.086(8) 0.087(8) -0.005(5) -0.021(5) -0.018(5)
S3A 0.120(4) 0.093(4) 0.105(4) 0.010(3) -0.024(3) -0.028(3)
O31A 0.145(10) 0.140(11) 0.125(10) -0.001(8) -0.050(8) -0.016(8)
O32A 0.173(12) 0.150(12) 0.177(12) 0.002(9) -0.059(9) -0.045(9)
O33A 0.110(9) 0.096(9) 0.099(9) -0.003(7) -0.013(7) -0.012(7)
C3A 0.100(9) 0.100(9) 0.100(9) -0.007(5) -0.026(5) -0.021(5)
O4A 0.107(9) 0.087(8) 0.081(8) -0.004(7) -0.019(7) -0.026(7)
C41A 0.063(7) 0.059(7) 0.061(7) -0.011(5) -0.015(5) -0.011(5)
C42A 0.072(7) 0.060(7) 0.061(7) -0.012(5) -0.017(5) -0.007(5)
C43A 0.065(7) 0.054(7) 0.058(7) -0.012(5) -0.012(5) -0.011(5)
C44A 0.072(7) 0.069(7) 0.068(7) -0.010(5) -0.018(5) -0.012(5)
C45A 0.078(8) 0.075(8) 0.074(8) -0.004(5) -0.020(5) -0.014(5)
C46A 0.080(8) 0.071(7) 0.071(8) -0.012(5) -0.018(5) -0.013(5)
S4A 0.103(4) 0.082(3) 0.080(4) -0.023(3) -0.019(3) -0.023(3)
O41A 0.122(9) 0.100(9) 0.110(9) 0.001(7) -0.031(7) -0.036(7)
O42A 0.123(9) 0.132(10) 0.104(9) -0.020(8) -0.038(8) -0.011(8)
O43A 0.115(9) 0.102(9) 0.132(10) -0.023(8) -0.014(8) -0.016(8)
C4A 0.078(8) 0.072(8) 0.075(8) -0.010(5) -0.018(5) -0.015(5)
O1B 0.078(7) 0.046(6) 0.054(7) 0.000(5) -0.023(6) -0.020(6)
C11B 0.055(6) 0.046(6) 0.050(6) -0.003(4) -0.018(4) -0.012(4)
C12B 0.056(6) 0.049(6) 0.050(6) 0.000(4) -0.020(5) -0.009(4)
C13B 0.060(7) 0.052(6) 0.057(7) -0.003(4) -0.018(5) -0.012(5)
C14B 0.063(7) 0.057(7) 0.053(7) -0.004(4) -0.020(5) -0.012(5)
C15B 0.058(6) 0.052(6) 0.054(6) -0.002(4) -0.020(5) -0.010(4)
C16B 0.052(6) 0.044(6) 0.046(6) 0.000(4) -0.016(4) -0.006(4)
S1B 0.091(4) 0.076(3) 0.074(3) -0.008(3) -0.033(3) -0.033(3)
O11B 0.100(8) 0.088(8) 0.083(8) -0.010(6) -0.046(7) -0.033(7)
O12B 0.102(9) 0.101(9) 0.114(9) -0.028(7) -0.017(7) -0.039(7)
O13B 0.127(9) 0.090(9) 0.112(9) -0.007(7) -0.037(7) -0.029(7)
C1B 0.065(7) 0.060(7) 0.058(7) -0.005(5) -0.022(5) -0.012(5)
O2B 0.091(8) 0.060(7) 0.072(7) -0.009(6) -0.036(6) -0.020(6)
C21B 0.058(7) 0.055(6) 0.054(7) -0.004(4) -0.018(5) -0.010(5)
C22B 0.075(7) 0.073(7) 0.072(7) -0.006(5) -0.026(5) -0.014(5)
C23B 0.084(8) 0.082(8) 0.080(8) -0.007(5) -0.027(5) -0.015(5)
C24B 0.073(7) 0.075(8) 0.071(7) -0.003(5) -0.021(5) -0.014(5)
C25B 0.074(7) 0.071(7) 0.071(7) -0.003(5) -0.024(5) -0.013(5)
C26B 0.070(7) 0.069(7) 0.065(7) -0.004(5) -0.024(5) -0.014(5)
S2B 0.124(4) 0.119(4) 0.120(4) -0.016(4) -0.033(4) -0.030(4)
C2B 0.081(8) 0.073(8) 0.078(8) -0.008(5) -0.025(5) -0.017(5)
O3B 0.095(8) 0.056(7) 0.073(7) -0.005(6) -0.033(6) -0.023(6)
C31B 0.067(7) 0.063(7) 0.064(7) -0.006(5) -0.021(5) -0.017(5)
C32B 0.066(7) 0.059(7) 0.064(7) -0.003(5) -0.021(5) -0.014(5)
C33B 0.083(8) 0.078(8) 0.081(8) -0.007(5) -0.025(5) -0.019(5)
C34B 0.074(7) 0.068(7) 0.074(7) -0.009(5) -0.024(5) -0.013(5)
C35B 0.082(8) 0.076(8) 0.079(8) -0.008(5) -0.026(5) -0.017(5)
C36B 0.080(8) 0.078(8) 0.078(8) -0.007(5) -0.025(5) -0.019(5)
S3B 0.121(4) 0.098(4) 0.101(4) -0.014(3) -0.045(3) -0.017(3)
C3B 0.067(7) 0.057(7) 0.063(7) -0.004(5) -0.020(5) -0.015(5)
O4B 0.086(8) 0.059(7) 0.066(7) 0.010(6) -0.027(6) -0.022(6)
C41B 0.053(6) 0.051(6) 0.049(6) -0.002(4) -0.016(5) -0.011(4)
C42B 0.056(6) 0.048(6) 0.050(6) -0.007(4) -0.013(4) -0.011(4)
C43B 0.058(6) 0.052(6) 0.053(6) -0.009(4) -0.018(5) -0.011(4)
C44B 0.054(6) 0.049(6) 0.049(6) -0.007(4) -0.017(4) -0.007(4)
C45B 0.063(7) 0.050(6) 0.055(7) -0.001(4) -0.016(5) -0.011(5)
C46B 0.059(6) 0.049(6) 0.056(6) -0.005(4) -0.017(5) -0.014(5)
S4B 0.089(3) 0.059(3) 0.069(3) -0.008(3) -0.033(3) -0.008(3)
O41B 0.114(9) 0.118(10) 0.130(10) -0.002(8) -0.044(8) -0.039(8)
O42B 0.105(9) 0.100(9) 0.078(8) -0.001(7) -0.030(7) -0.009(7)
O43B 0.120(10) 0.132(10) 0.117(10) -0.029(8) -0.041(8) -0.001(8)
C4B 0.067(7) 0.059(7) 0.064(7) -0.003(5) -0.017(5) -0.011(5)
O1C 0.098(8) 0.067(7) 0.075(8) 0.013(6) -0.033(6) -0.011(6)
C11C 0.081(8) 0.075(8) 0.072(8) -0.005(5) -0.023(5) -0.013(5)
C12C 0.091(8) 0.086(8) 0.086(8) -0.004(5) -0.028(5) -0.016(5)
C13C 0.081(8) 0.074(8) 0.075(8) -0.006(5) -0.023(5) -0.016(5)
C14C 0.088(8) 0.081(8) 0.083(8) -0.007(5) -0.027(5) -0.014(5)
C15C 0.070(7) 0.067(7) 0.066(7) -0.005(5) -0.019(5) -0.011(5)
C16C 0.077(7) 0.066(7) 0.067(7) -0.002(5) -0.019(5) -0.012(5)
S1C 0.124(4) 0.074(3) 0.075(3) -0.007(3) -0.022(3) -0.021(3)
C1C 0.091(8) 0.087(8) 0.086(8) -0.006(5) -0.027(5) -0.018(5)
O2C 0.113(9) 0.105(9) 0.087(8) 0.009(7) -0.041(7) -0.010(7)
C21C 0.079(8) 0.077(8) 0.078(8) -0.005(5) -0.023(5) -0.010(5)
C22C 0.083(8) 0.078(8) 0.081(8) -0.005(5) -0.024(5) -0.013(5)
C23C 0.093(8) 0.087(8) 0.087(8) -0.004(5) -0.029(5) -0.014(5)
C24C 0.080(8) 0.081(8) 0.076(8) -0.005(5) -0.026(5) -0.012(5)
C25C 0.080(8) 0.073(8) 0.073(8) -0.007(5) -0.026(5) -0.011(5)
C26C 0.093(8) 0.087(8) 0.088(8) -0.004(5) -0.031(5) -0.015(5)
S2C 0.138(5) 0.161(5) 0.124(5) -0.021(4) -0.054(4) -0.027(4)
C2C 0.097(9) 0.089(9) 0.092(9) -0.004(5) -0.027(5) -0.015(5)
O3C 0.118(9) 0.072(8) 0.074(8) -0.010(6) -0.027(7) -0.011(7)
C31C 0.082(8) 0.076(8) 0.076(8) -0.007(5) -0.022(5) -0.013(5)
C32C 0.098(9) 0.093(9) 0.096(9) -0.008(5) -0.027(5) -0.017(5)
C33C 0.122(11) 0.118(11) 0.118(11) -0.009(5) -0.035(5) -0.020(5)
C34C 0.113(10) 0.110(10) 0.113(10) -0.006(5) -0.032(5) -0.022(5)
C35C 0.114(10) 0.108(10) 0.109(10) -0.011(5) -0.030(5) -0.017(5)
C36C 0.089(8) 0.081(8) 0.086(8) -0.005(5) -0.023(5) -0.012(5)
S3C 0.192(6) 0.190(6) 0.187(6) -0.013(4) -0.048(4) -0.047(4)
C3C 0.094(8) 0.087(8) 0.088(8) -0.010(5) -0.028(5) -0.014(5)
O4C 0.106(8) 0.059(7) 0.069(7) -0.014(6) -0.018(6) -0.014(6)
C41C 0.077(8) 0.072(8) 0.073(8) -0.011(5) -0.023(5) -0.013(5)
C42C 0.069(7) 0.062(7) 0.064(7) -0.007(5) -0.018(5) -0.011(5)
C43C 0.091(8) 0.088(8) 0.087(8) -0.009(5) -0.024(5) -0.014(5)
C44C 0.093(9) 0.090(9) 0.091(9) -0.009(5) -0.027(5) -0.015(5)
C45C 0.108(10) 0.105(10) 0.106(10) -0.006(5) -0.030(5) -0.020(5)
C46C 0.089(8) 0.080(8) 0.084(8) -0.007(5) -0.023(5) -0.015(5)
S4C 0.145(5) 0.135(5) 0.136(5) -0.029(4) -0.045(4) -0.026(4)
C4C 0.073(7) 0.065(7) 0.062(7) -0.005(5) -0.020(5) -0.010(5)
P11 0.066(3) 0.044(3) 0.058(3) -0.001(2) -0.016(2) -0.013(2)
C11 0.058(6) 0.048(6) 0.057(6) -0.004(4) -0.014(5) -0.008(4)
C101 0.065(7) 0.057(7) 0.058(7) -0.007(5) -0.016(5) -0.011(5)
C102 0.064(7) 0.055(7) 0.059(7) -0.005(5) -0.017(5) -0.012(5)
C106 0.061(7) 0.057(7) 0.057(7) -0.004(5) -0.015(5) -0.010(5)
C111 0.059(7) 0.053(6) 0.057(7) -0.004(4) -0.017(5) -0.012(5)
C112 0.056(6) 0.051(6) 0.052(6) -0.006(4) -0.016(5) -0.007(4)
C113 0.068(7) 0.065(7) 0.067(7) -0.006(5) -0.022(5) -0.014(5)
C114 0.063(7) 0.061(7) 0.060(7) -0.009(5) -0.019(5) -0.013(5)
C115 0.064(7) 0.060(7) 0.066(7) -0.004(5) -0.015(5) -0.011(5)
C116 0.067(7) 0.062(7) 0.067(7) -0.002(5) -0.020(5) -0.009(5)
C121 0.068(7) 0.065(7) 0.067(7) -0.001(5) -0.020(5) -0.007(5)
C122 0.083(8) 0.079(8) 0.083(8) -0.007(5) -0.028(5) -0.015(5)
C123 0.101(9) 0.099(9) 0.100(9) -0.004(5) -0.029(5) -0.016(5)
C124 0.103(9) 0.103(9) 0.103(9) -0.003(5) -0.031(5) -0.016(5)
C125 0.116(10) 0.117(11) 0.115(10) -0.007(5) -0.034(5) -0.017(5)
C126 0.080(8) 0.076(8) 0.075(8) -0.002(5) -0.024(5) -0.009(5)
P21 0.072(3) 0.025(2) 0.055(3) -0.010(2) -0.031(2) -0.016(2)
C21 0.051(6) 0.045(6) 0.050(6) -0.007(4) -0.020(4) -0.012(4)
P22 0.071(3) 0.026(2) 0.047(3) -0.0077(19) -0.023(2) -0.016(2)
C22 0.047(6) 0.039(6) 0.042(6) -0.005(4) -0.018(4) -0.009(4)
C201 0.046(6) 0.035(6) 0.045(6) -0.008(4) -0.015(4) -0.009(4)
C202 0.053(6) 0.045(6) 0.050(6) -0.007(4) -0.016(4) -0.010(4)
C203 0.048(6) 0.037(6) 0.046(6) -0.003(4) -0.017(4) -0.011(4)
C204 0.044(6) 0.032(5) 0.040(6) -0.009(4) -0.015(4) -0.011(4)
C205 0.055(6) 0.048(6) 0.052(6) -0.005(4) -0.019(4) -0.013(4)
C206 0.049(6) 0.042(6) 0.046(6) -0.004(4) -0.016(4) -0.010(4)
C211 0.051(6) 0.041(6) 0.045(6) -0.005(4) -0.018(4) -0.011(4)
C212 0.069(7) 0.064(7) 0.070(7) -0.008(5) -0.025(5) -0.017(5)
C213 0.074(7) 0.066(7) 0.076(7) -0.009(5) -0.024(5) -0.019(5)
C214 0.074(7) 0.067(7) 0.066(7) -0.004(5) -0.027(5) -0.014(5)
C215 0.071(7) 0.057(7) 0.062(7) -0.008(5) -0.019(5) -0.012(5)
C216 0.057(6) 0.045(6) 0.052(6) -0.008(4) -0.019(5) -0.012(4)
C221 0.041(6) 0.031(5) 0.038(6) -0.007(4) -0.011(4) -0.009(4)
C222 0.057(6) 0.047(6) 0.054(6) -0.007(4) -0.018(5) -0.011(4)
C223 0.055(6) 0.049(6) 0.051(6) -0.006(4) -0.020(5) -0.009(4)
C224 0.055(6) 0.046(6) 0.052(6) -0.002(4) -0.015(4) -0.011(4)
C225 0.052(6) 0.044(6) 0.047(6) -0.005(4) -0.018(4) -0.014(4)
C226 0.055(6) 0.042(6) 0.048(6) -0.005(4) -0.016(4) -0.011(4)
C231 0.054(6) 0.045(6) 0.048(6) -0.007(4) -0.019(4) -0.011(4)
C232 0.061(7) 0.054(6) 0.057(7) -0.010(4) -0.021(5) -0.015(5)
C233 0.061(7) 0.056(7) 0.059(7) -0.002(5) -0.021(5) -0.012(5)
C234 0.073(7) 0.065(7) 0.067(7) -0.005(5) -0.024(5) -0.014(5)
C235 0.085(8) 0.077(8) 0.082(8) -0.004(5) -0.030(5) -0.017(5)
C236 0.072(7) 0.059(7) 0.066(7) -0.004(5) -0.026(5) -0.013(5)
C241 0.046(6) 0.038(6) 0.042(6) -0.007(4) -0.013(4) -0.007(4)
C242 0.058(6) 0.047(6) 0.055(6) -0.012(4) -0.018(5) -0.017(4)
C243 0.063(7) 0.055(7) 0.059(7) -0.008(5) -0.014(5) -0.011(5)
C244 0.056(6) 0.045(6) 0.049(6) -0.003(4) -0.019(4) -0.011(4)
C245 0.053(6) 0.043(6) 0.045(6) -0.004(4) -0.018(4) -0.012(4)
C246 0.051(6) 0.042(6) 0.044(6) -0.007(4) -0.013(4) -0.006(4)
C251 0.050(6) 0.038(6) 0.041(6) -0.006(4) -0.014(4) -0.011(4)
C252 0.052(6) 0.046(6) 0.048(6) -0.005(4) -0.017(4) -0.013(4)
C253 0.067(7) 0.059(7) 0.060(7) -0.007(5) -0.019(5) -0.017(5)
C254 0.066(7) 0.053(6) 0.054(7) -0.007(4) -0.020(5) -0.010(5)
C255 0.061(7) 0.056(7) 0.058(7) -0.005(4) -0.020(5) -0.009(5)
C256 0.056(6) 0.045(6) 0.052(6) -0.007(4) -0.017(4) -0.010(4)
C261 0.042(6) 0.034(6) 0.036(6) -0.002(4) -0.013(4) -0.011(4)
C262 0.047(6) 0.035(6) 0.042(6) -0.009(4) -0.012(4) -0.007(4)
C263 0.057(6) 0.050(6) 0.053(6) -0.005(4) -0.018(5) -0.010(4)
C264 0.057(6) 0.053(6) 0.049(6) -0.007(4) -0.019(5) -0.010(4)
C265 0.064(7) 0.055(7) 0.059(7) -0.005(5) -0.018(5) -0.012(5)
C266 0.054(6) 0.042(6) 0.043(6) -0.006(4) -0.016(4) -0.012(4)
P31 0.082(3) 0.028(2) 0.050(3) -0.003(2) -0.027(2) -0.017(2)
C31 0.055(6) 0.047(6) 0.054(6) -0.001(4) -0.015(4) -0.012(4)
P32 0.081(3) 0.027(2) 0.051(3) -0.002(2) -0.026(2) -0.016(2)
C32 0.057(6) 0.048(6) 0.056(6) -0.002(4) -0.017(5) -0.009(4)
C301 0.060(6) 0.046(6) 0.052(6) -0.005(4) -0.014(5) -0.010(4)
C302 0.059(6) 0.043(6) 0.052(6) -0.003(4) -0.013(4) -0.012(4)
C303 0.066(7) 0.055(7) 0.060(7) -0.005(5) -0.017(5) -0.009(5)
C304 0.054(6) 0.046(6) 0.051(6) -0.003(4) -0.013(4) -0.009(4)
C305 0.060(7) 0.050(6) 0.056(7) -0.004(4) -0.018(5) -0.013(4)
C306 0.069(7) 0.058(7) 0.061(7) -0.002(5) -0.019(5) -0.012(5)
C311 0.052(6) 0.045(6) 0.049(6) -0.005(4) -0.014(4) -0.009(4)
C312 0.061(7) 0.051(6) 0.057(7) -0.001(4) -0.020(5) -0.009(4)
C313 0.070(7) 0.067(7) 0.065(7) 0.000(5) -0.023(5) -0.014(5)
C314 0.058(7) 0.054(7) 0.060(7) -0.007(4) -0.020(5) -0.014(5)
C315 0.077(7) 0.066(7) 0.067(7) -0.004(5) -0.022(5) -0.009(5)
C316 0.066(7) 0.058(7) 0.061(7) -0.001(5) -0.017(5) -0.011(5)
C321 0.053(6) 0.036(6) 0.047(6) -0.004(4) -0.013(4) -0.014(4)
C322 0.074(7) 0.066(7) 0.069(7) -0.007(5) -0.021(5) -0.020(5)
C323 0.094(8) 0.088(8) 0.088(8) -0.010(5) -0.029(5) -0.022(5)
C324 0.077(7) 0.070(7) 0.075(8) -0.009(5) -0.020(5) -0.017(5)
C325 0.081(8) 0.075(8) 0.080(8) -0.003(5) -0.026(5) -0.018(5)
C326 0.081(8) 0.075(8) 0.078(8) -0.003(5) -0.025(5) -0.017(5)
C331 0.055(6) 0.046(6) 0.049(6) 0.002(4) -0.017(4) -0.008(4)
C332 0.061(6) 0.047(6) 0.054(6) -0.002(4) -0.015(5) -0.013(4)
C333 0.090(8) 0.081(8) 0.081(8) -0.006(5) -0.028(5) -0.014(5)
C334 0.083(8) 0.071(8) 0.072(8) -0.005(5) -0.023(5) -0.012(5)
C335 0.076(7) 0.070(7) 0.072(7) 0.001(5) -0.023(5) -0.010(5)
C336 0.073(7) 0.066(7) 0.065(7) -0.004(5) -0.023(5) -0.012(5)
C341 0.057(6) 0.044(6) 0.049(6) -0.005(4) -0.014(4) -0.014(4)
C342 0.075(7) 0.064(7) 0.071(7) -0.003(5) -0.020(5) -0.011(5)
C343 0.078(8) 0.070(7) 0.072(7) -0.006(5) -0.022(5) -0.011(5)
C344 0.074(7) 0.061(7) 0.066(7) -0.009(5) -0.019(5) -0.010(5)
C345 0.082(8) 0.076(8) 0.077(8) -0.004(5) -0.026(5) -0.017(5)
C346 0.080(8) 0.076(8) 0.076(8) 0.001(5) -0.026(5) -0.015(5)
C351 0.053(6) 0.040(6) 0.044(6) -0.004(4) -0.018(4) -0.008(4)
C352 0.066(7) 0.058(7) 0.058(7) -0.009(5) -0.019(5) -0.011(5)
C353 0.087(8) 0.084(8) 0.082(8) -0.011(5) -0.027(5) -0.014(5)
C354 0.077(7) 0.069(7) 0.072(7) -0.009(5) -0.022(5) -0.015(5)
C355 0.087(8) 0.077(8) 0.085(8) -0.005(5) -0.020(5) -0.012(5)
C356 0.064(7) 0.056(7) 0.057(7) -0.005(5) -0.016(5) -0.008(5)
C361 0.059(6) 0.048(6) 0.047(6) -0.002(4) -0.019(5) -0.008(4)
C362 0.057(6) 0.051(6) 0.056(6) -0.004(4) -0.020(5) -0.012(4)
C363 0.062(6) 0.046(6) 0.049(6) -0.007(4) -0.016(5) -0.007(4)
C364 0.058(6) 0.048(6) 0.050(6) 0.000(4) -0.016(5) -0.013(4)
C365 0.059(7) 0.057(7) 0.062(7) -0.003(5) -0.019(5) -0.012(5)
C366 0.058(6) 0.048(6) 0.047(6) -0.003(4) -0.015(4) -0.010(4)
P41 0.074(3) 0.029(2) 0.040(3) -0.0109(19) -0.018(2) -0.017(2)
C41 0.046(6) 0.035(6) 0.041(6) -0.010(4) -0.008(4) -0.013(4)
P42 0.090(3) 0.037(2) 0.048(3) -0.019(2) -0.012(2) -0.019(2)
C42 0.065(7) 0.062(7) 0.061(7) -0.008(5) -0.016(5) -0.016(5)
C401 0.064(7) 0.056(7) 0.061(7) -0.008(5) -0.016(5) -0.011(5)
C402 0.061(7) 0.053(6) 0.054(7) -0.007(4) -0.016(5) -0.007(5)
C403 0.072(7) 0.062(7) 0.068(7) -0.008(5) -0.019(5) -0.012(5)
C404 0.058(6) 0.049(6) 0.051(6) -0.011(4) -0.014(4) -0.011(4)
C405 0.060(7) 0.051(6) 0.052(6) -0.007(4) -0.015(5) -0.011(5)
C406 0.055(6) 0.046(6) 0.049(6) -0.005(4) -0.012(4) -0.013(4)
C411 0.044(6) 0.031(5) 0.039(6) -0.003(4) -0.015(4) -0.011(4)
C412 0.071(7) 0.064(7) 0.070(7) -0.011(5) -0.018(5) -0.012(5)
C413 0.067(7) 0.063(7) 0.065(7) -0.009(5) -0.025(5) -0.015(5)
C414 0.064(7) 0.051(6) 0.056(7) -0.006(4) -0.019(5) -0.009(5)
C415 0.056(6) 0.047(6) 0.047(6) -0.004(4) -0.016(4) -0.007(4)
C416 0.051(6) 0.040(6) 0.044(6) -0.006(4) -0.017(4) -0.014(4)
C421 0.053(6) 0.045(6) 0.047(6) -0.011(4) -0.016(4) -0.012(4)
C422 0.060(6) 0.049(6) 0.051(6) -0.005(4) -0.015(5) -0.010(4)
C423 0.068(7) 0.063(7) 0.064(7) -0.005(5) -0.019(5) -0.008(5)
C424 0.064(7) 0.058(7) 0.054(7) -0.007(4) -0.019(5) -0.014(5)
C425 0.059(6) 0.051(6) 0.050(6) -0.009(4) -0.012(4) -0.014(5)
C426 0.055(6) 0.042(6) 0.047(6) -0.009(4) -0.016(4) -0.011(4)
C431 0.044(6) 0.037(6) 0.041(6) -0.002(4) -0.015(4) -0.009(4)
C432 0.059(6) 0.049(6) 0.056(6) -0.005(4) -0.012(5) -0.013(5)
C433 0.065(7) 0.057(7) 0.060(7) -0.004(5) -0.018(5) -0.011(5)
C434 0.063(7) 0.058(7) 0.056(7) -0.007(5) -0.020(5) -0.008(5)
C435 0.066(7) 0.059(7) 0.060(7) -0.005(5) -0.019(5) -0.012(5)
C436 0.058(6) 0.049(6) 0.054(6) -0.009(4) -0.016(5) -0.012(4)
C441 0.061(6) 0.049(6) 0.052(6) -0.006(4) -0.015(5) -0.012(5)
C442 0.086(8) 0.077(8) 0.082(8) -0.011(5) -0.023(5) -0.017(5)
C443 0.089(8) 0.082(8) 0.080(8) -0.008(5) -0.021(5) -0.013(5)
C444 0.077(7) 0.070(7) 0.068(7) -0.007(5) -0.021(5) -0.011(5)
C445 0.077(7) 0.067(7) 0.071(7) -0.008(5) -0.022(5) -0.014(5)
C446 0.070(7) 0.057(7) 0.060(7) -0.009(5) -0.018(5) -0.013(5)
C451 0.058(6) 0.044(6) 0.044(6) -0.008(4) -0.014(4) -0.014(4)
C452 0.060(6) 0.049(6) 0.050(6) -0.013(4) -0.015(5) -0.013(4)
C453 0.078(7) 0.071(7) 0.072(7) -0.004(5) -0.022(5) -0.020(5)
C454 0.073(7) 0.065(7) 0.065(7) -0.002(5) -0.021(5) -0.014(5)
C455 0.074(7) 0.064(7) 0.066(7) -0.010(5) -0.020(5) -0.012(5)
C456 0.066(7) 0.057(7) 0.060(7) -0.005(5) -0.020(5) -0.009(5)
C461 0.055(6) 0.042(6) 0.047(6) -0.008(4) -0.011(4) -0.010(4)
C462 0.065(7) 0.057(7) 0.055(7) -0.006(5) -0.017(5) -0.011(5)
C463 0.061(7) 0.053(6) 0.053(6) -0.004(4) -0.017(5) -0.012(5)
C464 0.077(7) 0.066(7) 0.068(7) -0.006(5) -0.020(5) -0.011(5)
C465 0.080(7) 0.066(7) 0.069(7) -0.006(5) -0.021(5) -0.013(5)
C466 0.080(7) 0.067(7) 0.069(7) -0.008(5) -0.020(5) -0.013(5)

loop_
_atom_type_symbol
_atom_type_description
_atom_type_scat_dispersion_real
_atom_type_scat_dispersion_imag
_atom_type_scat_source
C C 0.0033 0.0016 'International Tables Vol C Tables 4.2.6.8 and 6.1.1.4'
H H 0.0000 0.0000 'International Tables Vol C Tables 4.2.6.8 and 6.1.1.4'
O O 0.0106 0.0060 'International Tables Vol C Tables 4.2.6.8 and 6.1.1.4'
P P 0.1023 0.0942 'International Tables Vol C Tables 4.2.6.8 and 6.1.1.4'
S S 0.1246 0.1234 'International Tables Vol C Tables 4.2.6.8 and 6.1.1.4'
Yb Yb -0.3850 5.5486 'International Tables Vol C Tables 4.2.6.8 and 6.1.1.4'

loop_
_geom_angle_atom_site_label_1
_geom_angle_atom_site_label_2
_geom_angle_atom_site_label_3
_geom_angle
_geom_angle_site_symmetry_1
_geom_angle_site_symmetry_3
_geom_angle_publ_flag
O02W Yb1 O03W 84.2(10) . . ?
O02W Yb1 O06W 137.8(13) . . ?
O03W Yb1 O06W 75.3(13) . . ?
O02W Yb1 O04W 107.0(11) . . ?
O03W Yb1 O04W 149.8(11) . . ?
O06W Yb1 O04W 78.0(14) . . ?
O02W Yb1 O01W 79.6(10) . . ?
O03W Yb1 O01W 69.6(11) . . ?
O06W Yb1 O01W 124.5(13) . . ?
O04W Yb1 O01W 139.1(11) . . ?
O02W Yb1 O05W 73.8(11) . . ?
O03W Yb1 O05W 77.9(11) . . ?
O06W Yb1 O05W 66.2(14) . . ?
O04W Yb1 O05W 78.5(12) . . ?
O01W Yb1 O05W 139.7(11) . . ?
O02W Yb1 O07W 74.6(10) . . ?
O03W Yb1 O07W 132.5(11) . . ?
O06W Yb1 O07W 144.5(13) . . ?
O04W Yb1 O07W 77.7(11) . . ?
O01W Yb1 O07W 65.1(11) . . ?
O05W Yb1 O07W 132.2(11) . . ?
O08W Yb2 O09W 155.4(13) . . ?
O08W Yb2 O10W 78.1(13) . . ?
O09W Yb2 O10W 114.8(11) . . ?
Yb3 Yb5 O11W 166(2) . . ?
O1A C11A C12A 123.3(10) . . ?
O1A C11A C16A 116.7(10) . . ?
C12A C11A C16A 120.0 . . ?
C11A C12A C13A 120.0 . . ?
C11A C12A C1A 122.5(11) . . ?
C13A C12A C1A 117.5(11) . . ?
C14A C13A C12A 120.0 . . ?
C15A C14A C13A 120.0 . . ?
C15A C14A S1A 119.2(6) . . ?
C13A C14A S1A 120.8(6) . . ?
C14A C15A C16A 120.0 . . ?
C11A C16A C15A 120.0 . . ?
C11A C16A C4A 121.2(11) . . ?
C15A C16A C4A 118.3(11) . . ?
O13A S1A O11A 112.7(5) . . ?
O13A S1A O12A 112.2(5) . . ?
O11A S1A O12A 111.8(5) . . ?
O13A S1A C14A 106.8(5) . . ?
O11A S1A C14A 106.5(5) . . ?
O12A S1A C14A 106.3(5) . . ?
C12A C1A C26A 110.9(15) . . ?
O2A C21A C26A 118.7(11) . . ?
O2A C21A C22A 121.2(12) . . ?
C26A C21A C22A 120.0 . . ?
C21A C22A C23A 120.0 . . ?
C21A C22A C2A 120.8(13) . . ?
C23A C22A C2A 119.2(13) . . ?
C24A C23A C22A 120.0 . . ?
C25A C24A C23A 120.0 . . ?
C25A C24A S2A 121.6(7) . . ?
C23A C24A S2A 118.3(7) . . ?
C24A C25A C26A 120.0 . . ?
C21A C26A C25A 120.0 . . ?
C21A C26A C1A 120.1(12) . . ?
C25A C26A C1A 119.9(12) . . ?
O22A S2A O21A 112.8(5) . . ?
O22A S2A O23A 112.0(5) . . ?
O21A S2A O23A 111.6(5) . . ?
O22A S2A C24A 107.0(5) . . ?
O21A S2A C24A 106.8(5) . . ?
O23A S2A C24A 106.2(5) . . ?
C22A C2A C36A 111.2(17) . . ?
O3A C31A C36A 120.3(13) . . ?
O3A C31A C32A 119.6(13) . . ?
C36A C31A C32A 120.0 . . ?
C33A C32A C31A 120.0 . . ?
C33A C32A C3A 119.3(14) . . ?
C31A C32A C3A 120.7(14) . . ?
C32A C33A C34A 120.0 . . ?
C35A C34A C33A 120.0 . . ?
C35A C34A S3A 118.8(8) . . ?
C33A C34A S3A 120.8(8) . . ?
C34A C35A C36A 120.0 . . ?
C31A C36A C35A 120.0 . . ?
C31A C36A C2A 119.9(13) . . ?
C35A C36A C2A 120.1(13) . . ?
O33A S3A O32A 112.1(6) . . ?
O33A S3A O31A 111.9(6) . . ?
O32A S3A O31A 111.8(6) . . ?
O33A S3A C34A 107.1(5) . . ?
O32A S3A C34A 106.7(5) . . ?
O31A S3A C34A 106.9(5) . . ?
C32A C3A C46A 108.3(17) . . ?
O4A C41A C42A 120.2(12) . . ?
O4A C41A C46A 119.8(12) . . ?
C42A C41A C46A 120.0 . . ?
C41A C42A C43A 120.0 . . ?
C41A C42A C4A 120.6(13) . . ?
C43A C42A C4A 119.2(13) . . ?
C42A C43A C44A 120.0 . . ?
C45A C44A C43A 120.0 . . ?
C45A C44A S4A 119.0(7) . . ?
C43A C44A S4A 121.0(7) . . ?
C44A C45A C46A 120.0 . . ?
C45A C46A C41A 120.0 . . ?
C45A C46A C3A 118.5(13) . . ?
C41A C46A C3A 121.5(13) . . ?
O42A S4A O41A 112.8(6) . . ?
O42A S4A O43A 111.7(6) . . ?
O41A S4A O43A 111.2(5) . . ?
O42A S4A C44A 107.3(5) . . ?
O41A S4A C44A 107.0(5) . . ?
O43A S4A C44A 106.4(5) . . ?
C42A C4A C16A 114.7(16) . . ?
O1B C11B C12B 121.7(9) . . ?
O1B C11B C16B 118.1(9) . . ?
C12B C11B C16B 120.0 . . ?
C11B C12B C13B 120.0 . . ?
C11B C12B C1B 121.0(10) . . ?
C13B C12B C1B 118.9(10) . . ?
C14B C13B C12B 120.0 . . ?
C13B C14B C15B 120.0 . . ?
C13B C14B S1B 118.9(6) . . ?
C15B C14B S1B 120.7(6) . . ?
C14B C15B C16B 120.0 . . ?
C11B C16B C15B 120.0 . . ?
C11B C16B C4B 120.4(11) . . ?
C15B C16B C4B 119.6(11) . . ?
O12B S1B O11B 112.6(6) . . ?
O12B S1B O13B 111.2(6) . . ?
O11B S1B O13B 111.3(5) . . ?
O12B S1B C14B 107.0(5) . . ?
O11B S1B C14B 107.3(5) . . ?
O13B S1B C14B 107.1(5) . . ?
C26B C1B C12B 114.3(14) . . ?
O2B C21B C22B 119.4(11) . . ?
O2B C21B C26B 120.6(11) . . ?
C22B C21B C26B 120.0 . . ?
C23B C22B C21B 120.0 . . ?
C23B C22B C2B 119.1(12) . . ?
C21B C22B C2B 120.9(12) . . ?
C22B C23B C24B 120.0 . . ?
C23B C24B C25B 120.0 . . ?
C23B C24B S2B 118.8(8) . . ?
C25B C24B S2B 121.1(8) . . ?
C24B C25B C26B 120.0 . . ?
C25B C26B C21B 120.0 . . ?
C25B C26B C1B 120.0(12) . . ?
C21B C26B C1B 119.9(12) . . ?
O22B S2B O21B 111.1(6) . . ?
O22B S2B O23B 111.5(6) . . ?
O21B S2B O23B 110.0(6) . . ?
O22B S2B C24B 108.7(6) . . ?
O21B S2B C24B 107.8(6) . . ?
O23B S2B C24B 107.6(6) . . ?
C36B C2B C22B 114.5(15) . . ?
O3B C31B C32B 118.3(12) . . ?
O3B C31B C36B 121.7(12) . . ?
C32B C31B C36B 120.0 . . ?
C31B C32B C33B 120.0 . . ?
C31B C32B C3B 120.5(12) . . ?
C33B C32B C3B 119.3(12) . . ?
C34B C33B C32B 120.0 . . ?
C33B C34B C35B 120.0 . . ?
C33B C34B S3B 119.1(8) . . ?
C35B C34B S3B 120.8(8) . . ?
C36B C35B C34B 120.0 . . ?
C35B C36B C31B 120.0 . . ?
C35B C36B C2B 118.2(12) . . ?
C31B C36B C2B 121.7(12) . . ?
O32B S3B O31B 111.5(6) . . ?
O32B S3B O33B 111.1(6) . . ?
O31B S3B O33B 111.0(6) . . ?
O32B S3B C34B 107.8(6) . . ?
O31B S3B C34B 107.7(6) . . ?
O33B S3B C34B 107.5(6) . . ?
C32B C3B C46B 110.4(14) . . ?
O4B C41B C46B 118.3(10) . . ?
O4B C41B C42B 121.5(10) . . ?
C46B C41B C42B 120.0 . . ?
C43B C42B C41B 120.0 . . ?
C43B C42B C4B 118.9(11) . . ?
C41B C42B C4B 121.0(11) . . ?
C42B C43B C44B 120.0 . . ?
C45B C44B C43B 120.0 . . ?
C45B C44B S4B 119.3(6) . . ?
C43B C44B S4B 120.5(6) . . ?
C46B C45B C44B 120.0 . . ?
C41B C46B C45B 120.0 . . ?
C41B C46B C3B 120.2(10) . . ?
C45B C46B C3B 119.7(10) . . ?
O43B S4B O42B 111.7(6) . . ?
O43B S4B O41B 110.8(6) . . ?
O42B S4B O41B 110.0(6) . . ?
O43B S4B C44B 108.4(5) . . ?
O42B S4B C44B 108.5(5) . . ?
O41B S4B C44B 107.3(5) . . ?
C16B C4B C42B 113.9(14) . . ?
O1C C11C C16C 117.6(12) . . ?
O1C C11C C12C 122.1(12) . . ?
C16C C11C C12C 120.0 . . ?
C13C C12C C11C 120.0 . . ?
C13C C12C C1C 123.7(13) . . ?
C11C C12C C1C 116.3(13) . . ?
C12C C13C C14C 120.0 . . ?
C15C C14C C13C 120.0 . . ?
C15C C14C S1C 120.6(8) . . ?
C13C C14C S1C 118.2(8) . . ?
C14C C15C C16C 120.0 . . ?
C11C C16C C15C 120.0 . . ?
C11C C16C C4C 123.4(12) . . ?
C15C C16C C4C 116.5(12) . . ?
O13C S1C O11C 111.8(7) . . ?
O13C S1C O12C 112.1(6) . . ?
O11C S1C O12C 111.0(6) . . ?
O13C S1C C14C 108.1(6) . . ?
O11C S1C C14C 106.8(6) . . ?
O12C S1C C14C 106.7(6) . . ?
C12C C1C C26C 110.7(17) . . ?
O2C C21C C22C 118.7(14) . . ?
O2C C21C C26C 121.2(14) . . ?
C22C C21C C26C 120.0 . . ?
C21C C22C C23C 120.0 . . ?
C21C C22C C2C 121.4(14) . . ?
C23C C22C C2C 118.5(14) . . ?
C24C C23C C22C 120.0 . . ?
C23C C24C C25C 120.0 . . ?
C23C C24C S2C 123.5(9) . . ?
C25C C24C S2C 116.4(9) . . ?
C26C C25C C24C 120.0 . . ?
C25C C26C C21C 120.0 . . ?
C25C C26C C1C 120.2(14) . . ?
C21C C26C C1C 119.8(14) . . ?
O22C S2C O23C 113.0(7) . . ?
O22C S2C O21C 110.4(7) . . ?
O23C S2C O21C 110.4(7) . . ?
O22C S2C C24C 108.4(6) . . ?
O23C S2C C24C 108.1(7) . . ?
O21C S2C C24C 106.3(7) . . ?
C22C C2C C36C 110.7(18) . . ?
O3C C31C C32C 122.5(14) . . ?
O3C C31C C36C 117.5(14) . . ?
C32C C31C C36C 120.0 . . ?
C31C C32C C33C 120.0 . . ?
C31C C32C C3C 123.5(15) . . ?
C33C C32C C3C 116.5(15) . . ?
C34C C33C C32C 120.0 . . ?
C33C C34C C35C 120.0 . . ?
C33C C34C S3C 120.5(11) . . ?
C35C C34C S3C 118.6(11) . . ?
C36C C35C C34C 120.0 . . ?
C35C C36C C31C 120.0 . . ?
C35C C36C C2C 120.2(15) . . ?
C31C C36C C2C 119.5(15) . . ?
O32C S3C O33C 111.7(7) . . ?
O32C S3C O31C 111.8(7) . . ?
O33C S3C O31C 111.1(7) . . ?
O32C S3C C34C 107.4(7) . . ?
O33C S3C C34C 107.3(7) . . ?
O31C S3C C34C 107.2(7) . . ?
C32C C3C C46C 112.3(17) . . ?
O4C C41C C46C 118.6(12) . . ?
O4C C41C C42C 121.3(12) . . ?
C46C C41C C42C 120.0 . . ?
C43C C42C C41C 120.0 . . ?
C43C C42C C4C 119.2(13) . . ?
C41C C42C C4C 120.7(13) . . ?
C44C C43C C42C 120.0 . . ?
C43C C44C C45C 120.0 . . ?
C43C C44C S4C 118.8(9) . . ?
C45C C44C S4C 120.9(9) . . ?
C46C C45C C44C 120.0 . . ?
C41C C46C C45C 120.0 . . ?
C41C C46C C3C 121.5(13) . . ?
C45C C46C C3C 118.5(13) . . ?
O41C S4C O42C 111.7(7) . . ?
O41C S4C O43C 111.1(7) . . ?
O42C S4C O43C 110.7(7) . . ?
O41C S4C C44C 108.0(7) . . ?
O42C S4C C44C 107.8(7) . . ?
O43C S4C C44C 107.3(7) . . ?
C42C C4C C16C 116.5(15) . . ?
C11 P11 C131 109.4(9) . . ?
C11 P11 C121 109.4(8) . . ?
C131 P11 C121 107.7(8) . . ?
C11 P11 C111 111.3(8) . . ?
C131 P11 C111 112.0(7) . . ?
C121 P11 C111 107.0(7) . . ?
C101 C11 P11 114.9(12) . . ?
C106 C101 C102 120.1(11) . . ?
C106 C101 C11 121.9(14) . . ?
C102 C101 C11 118.0(14) . . ?
C106 C102 C101 118.8(15) 2_765 . ?
C102 C106 C101 121.1(15) 2_765 . ?
C112 C111 C116 120.0 . . ?
C112 C111 P11 120.1(8) . . ?
C116 C111 P11 119.9(8) . . ?
C113 C112 C111 120.0 . . ?
C112 C113 C114 120.0 . . ?
C115 C114 C113 120.0 . . ?
C114 C115 C116 120.0 . . ?
C115 C116 C111 120.0 . . ?
C126 C121 C122 120.0 . . ?
C126 C121 P11 118.8(10) . . ?
C122 C121 P11 121.0(10) . . ?
C121 C122 C123 120.0 . . ?
C124 C123 C122 120.0 . . ?
C125 C124 C123 120.0 . . ?
C124 C125 C126 120.0 . . ?
C121 C126 C125 120.0 . . ?
C136 C131 C132 120.0 . . ?
C136 C131 P11 121.3(11) . . ?
C132 C131 P11 118.6(11) . . ?
C133 C132 C131 120.0 . . ?
C132 C133 C134 120.0 . . ?
C135 C134 C133 120.0 . . ?
C134 C135 C136 120.0 . . ?
C131 C136 C135 120.0 . . ?
C21 P21 C211 109.3(7) . . ?
C21 P21 C221 108.0(7) . . ?
C211 P21 C221 105.9(6) . . ?
C21 P21 C231 110.8(7) . . ?
C211 P21 C231 110.4(6) . . ?
C221 P21 C231 112.3(6) . . ?
C201 C21 P21 112.0(9) . . ?
C22 P22 C261 110.9(7) . . ?
C22 P22 C251 111.0(7) . . ?
C261 P22 C251 107.6(6) . . ?
C22 P22 C241 109.2(7) . . ?
C261 P22 C241 109.9(5) . . ?
C251 P22 C241 108.1(6) . . ?
C204 C22 P22 118.9(10) . . ?
C206 C201 C202 120.0 . . ?
C206 C201 C21 119.9(9) . . ?
C202 C201 C21 119.8(9) . . ?
C201 C202 C203 120.0 . . ?
C204 C203 C202 120.0 . . ?
C203 C204 C205 120.0 . . ?
C203 C204 C22 121.4(9) . . ?
C205 C204 C22 118.5(9) . . ?
C206 C205 C204 120.0 . . ?
C205 C206 C201 120.0 . . ?
C216 C211 C212 120.0 . . ?
C216 C211 P21 119.0(7) . . ?
C212 C211 P21 120.9(7) . . ?
C213 C212 C211 120.0 . . ?
C212 C213 C214 120.0 . . ?
C215 C214 C213 120.0 . . ?
C214 C215 C216 120.0 . . ?
C211 C216 C215 120.0 . . ?
C226 C221 C222 120.0 . . ?
C226 C221 P21 122.0(6) . . ?
C222 C221 P21 117.9(6) . . ?
C223 C222 C221 120.0 . . ?
C224 C223 C222 120.0 . . ?
C223 C224 C225 120.0 . . ?
C224 C225 C226 120.0 . . ?
C221 C226 C225 120.0 . . ?
C232 C231 C236 120.0 . . ?
C232 C231 P21 121.8(7) . . ?
C236 C231 P21 118.2(7) . . ?
C231 C232 C233 120.0 . . ?
C234 C233 C232 119.9 . . ?
C235 C234 C233 120.0 . . ?
C234 C235 C236 120.0 . . ?
C235 C236 C231 120.0 . . ?
C246 C241 C242 120.0 . . ?
C246 C241 P22 120.5(6) . . ?
C242 C241 P22 119.2(6) . . ?
C243 C242 C241 120.0 . . ?
C242 C243 C244 120.0 . . ?
C245 C244 C243 120.0 . . ?
C244 C245 C246 120.0 . . ?
C241 C246 C245 120.0 . . ?
C252 C251 C256 120.0 . . ?
C252 C251 P22 120.3(7) . . ?
C256 C251 P22 119.7(7) . . ?
C251 C252 C253 120.0 . . ?
C254 C253 C252 120.0 . . ?
C253 C254 C255 120.0 . . ?
C256 C255 C254 120.0 . . ?
C255 C256 C251 120.0 . . ?
C262 C261 C266 120.0 . . ?
C262 C261 P22 119.0(6) . . ?
C266 C261 P22 120.9(6) . . ?
C263 C262 C261 120.0 . . ?
C262 C263 C264 120.0 . . ?
C265 C264 C263 120.0 . . ?
C264 C265 C266 120.0 . . ?
C265 C266 C261 120.0 . . ?
C31 P31 C321 109.8(8) . . ?
C31 P31 C311 109.8(7) . . ?
C321 P31 C311 110.6(6) . . ?
C31 P31 C331 111.2(8) . . ?
C321 P31 C331 108.5(6) . . ?
C311 P31 C331 106.8(6) . . ?
C301 C31 P31 114.3(10) . . ?
C32 P32 C361 111.9(8) . . ?
C32 P32 C351 109.8(7) . . ?
C361 P32 C351 109.0(6) . . ?
C32 P32 C341 109.2(8) . . ?
C361 P32 C341 107.6(6) . . ?
C351 P32 C341 109.2(6) . . ?
C304 C32 P32 112.9(10) . . ?
C302 C301 C306 120.0 . . ?
C302 C301 C31 119.8(10) . . ?
C306 C301 C31 120.2(10) . . ?
C301 C302 C303 120.0 . . ?
C302 C303 C304 120.0 . . ?
C303 C304 C305 120.0 . . ?
C303 C304 C32 120.1(10) . . ?
C305 C304 C32 119.9(10) . . ?
C304 C305 C306 120.0 . . ?
C305 C306 C301 120.0 . . ?
C312 C311 C316 120.0 . . ?
C312 C311 P31 121.6(7) . . ?
C316 C311 P31 118.3(7) . . ?
C311 C312 C313 120.0 . . ?
C314 C313 C312 120.0 . . ?
C315 C314 C313 120.0 . . ?
C314 C315 C316 120.0 . . ?
C315 C316 C311 120.0 . . ?
C322 C321 C326 120.0 . . ?
C322 C321 P31 120.7(8) . . ?
C326 C321 P31 119.1(8) . . ?
C321 C322 C323 120.0 . . ?
C324 C323 C322 120.0 . . ?
C323 C324 C325 120.0 . . ?
C326 C325 C324 120.0 . . ?
C325 C326 C321 120.0 . . ?
C336 C331 C332 120.0 . . ?
C336 C331 P31 120.9(8) . . ?
C332 C331 P31 118.9(8) . . ?
C333 C332 C331 120.0 . . ?
C332 C333 C334 120.0 . . ?
C335 C334 C333 120.0 . . ?
C334 C335 C336 120.0 . . ?
C331 C336 C335 120.0 . . ?
C342 C341 C346 120.0 . . ?
C342 C341 P32 121.6(8) . . ?
C346 C341 P32 118.2(8) . . ?
C343 C342 C341 120.0 . . ?
C342 C343 C344 120.0 . . ?
C345 C344 C343 120.0 . . ?
C344 C345 C346 120.0 . . ?
C345 C346 C341 120.0 . . ?
C356 C351 C352 120.0 . . ?
C356 C351 P32 118.8(7) . . ?
C352 C351 P32 121.2(7) . . ?
C353 C352 C351 120.0 . . ?
C352 C353 C354 120.0 . . ?
C353 C354 C355 120.0 . . ?
C354 C355 C356 120.0 . . ?
C351 C356 C355 120.0 . . ?
C366 C361 C362 120.0 . . ?
C366 C361 P32 120.4(7) . . ?
C362 C361 P32 119.5(7) . . ?
C361 C362 C363 120.0 . . ?
C364 C363 C362 120.0 . . ?
C365 C364 C363 120.0 . . ?
C364 C365 C366 120.0 . . ?
C361 C366 C365 120.0 . . ?
C41 P41 C411 107.5(7) . . ?
C41 P41 C431 108.8(7) . . ?
C411 P41 C431 109.4(6) . . ?
C41 P41 C421 113.7(7) . . ?
C411 P41 C421 109.0(6) . . ?
C431 P41 C421 108.4(6) . . ?
C401 C41 P41 117.2(10) . . ?
C42 P42 C451 107.7(8) . . ?
C42 P42 C461 110.2(8) . . ?
C451 P42 C461 112.3(6) . . ?
C42 P42 C441 108.1(8) . . ?
C451 P42 C441 107.3(6) . . ?
C461 P42 C441 111.1(6) . . ?
C404 C42 P42 111.7(11) . . ?
C402 C401 C406 120.0 . . ?
C402 C401 C41 120.8(10) . . ?
C406 C401 C41 119.2(10) . . ?
C403 C402 C401 120.0 . . ?
C402 C403 C404 120.0 . . ?
C405 C404 C403 120.0 . . ?
C405 C404 C42 120.6(11) . . ?
C403 C404 C42 118.9(11) . . ?
C404 C405 C406 120.0 . . ?
C405 C406 C401 120.0 . . ?
C412 C411 C416 120.0 . . ?
C412 C411 P41 120.6(7) . . ?
C416 C411 P41 119.2(7) . . ?
C411 C412 C413 120.0 . . ?
C412 C413 C414 120.0 . . ?
C415 C414 C413 120.0 . . ?
C414 C415 C416 120.0 . . ?
C411 C416 C415 120.0 . . ?
C422 C421 C426 120.0 . . ?
C422 C421 P41 119.7(7) . . ?
C426 C421 P41 120.3(7) . . ?
C421 C422 C423 120.0 . . ?
C424 C423 C422 120.0 . . ?
C425 C424 C423 120.0 . . ?
C426 C425 C424 120.0 . . ?
C425 C426 C421 120.0 . . ?
C432 C431 C436 120.0 . . ?
C432 C431 P41 119.7(6) . . ?
C436 C431 P41 120.2(6) . . ?
C433 C432 C431 120.0 . . ?
C432 C433 C434 120.0 . . ?
C435 C434 C433 120.0 . . ?
C434 C435 C436 120.0 . . ?
C435 C436 C431 120.0 . . ?
C442 C441 C446 120.0 . . ?
C442 C441 P42 122.2(8) . . ?
C446 C441 P42 117.8(8) . . ?
C443 C442 C441 120.0 . . ?
C444 C443 C442 120.0 . . ?
C445 C444 C443 120.0 . . ?
C444 C445 C446 120.0 . . ?
C441 C446 C445 120.0 . . ?
C452 C451 C456 120.0 . . ?
C452 C451 P42 116.9(7) . . ?
C456 C451 P42 123.0(7) . . ?
C451 C452 C453 120.0 . . ?
C454 C453 C452 120.0 . . ?
C455 C454 C453 120.0 . . ?
C454 C455 C456 120.0 . . ?
C451 C456 C455 120.0 . . ?
C462 C461 C466 120.0 . . ?
C462 C461 P42 121.9(7) . . ?
C466 C461 P42 118.0(7) . . ?
C461 C462 C463 120.0 . . ?
C464 C463 C462 120.0 . . ?
C465 C464 C463 120.0 . . ?
C464 C465 C466 120.0 . . ?
C461 C466 C465 120.0 . . ?

loop_
_geom_bond_atom_site_label_1
_geom_bond_atom_site_label_2
_geom_bond_distance
_geom_bond_site_symmetry_2
_geom_bond_publ_flag
Yb1 O02W 2.23(3) . ?
Yb1 O03W 2.30(3) . ?
Yb1 O06W 2.32(4) . ?
Yb1 O04W 2.35(4) . ?
Yb1 O01W 2.35(3) . ?
Yb1 O05W 2.38(3) . ?
Yb1 O07W 2.72(3) . ?
Yb2 O08W 1.89(3) . ?
Yb2 O09W 2.38(3) . ?
Yb2 O10W 2.77(4) . ?
Yb3 Yb5 1.06(2) . ?
Yb5 O11W 2.84(4) . ?
Yb7 O14W 2.23(2) . ?
O1A C11A 1.351(11) . ?
C11A C12A 1.375(6) . ?
C11A C16A 1.375(6) . ?
C12A C13A 1.375(6) . ?
C12A C1A 1.57(2) . ?
C13A C14A 1.375(6) . ?
C14A C15A 1.374(6) . ?
C14A S1A 1.764(8) . ?
C15A C16A 1.375(6) . ?
C16A C4A 1.55(2) . ?
S1A O13A 1.450(7) . ?
S1A O11A 1.453(7) . ?
S1A O12A 1.459(7) . ?
C1A C26A 1.58(2) . ?
O2A C21A 1.348(11) . ?
C21A C26A 1.371(6) . ?
C21A C22A 1.372(6) . ?
C22A C23A 1.372(6) . ?
C22A C2A 1.52(2) . ?
C23A C24A 1.372(6) . ?
C24A C25A 1.371(6) . ?
C24A S2A 1.763(8) . ?
C25A C26A 1.372(6) . ?
S2A O22A 1.450(7) . ?
S2A O21A 1.451(7) . ?
S2A O23A 1.461(7) . ?
C2A C36A 1.57(3) . ?
O3A C31A 1.348(11) . ?
C31A C36A 1.364(7) . ?
C31A C32A 1.365(7) . ?
C32A C33A 1.365(7) . ?
C32A C3A 1.54(3) . ?
C33A C34A 1.365(7) . ?
C34A C35A 1.364(7) . ?
C34A S3A 1.755(9) . ?
C35A C36A 1.365(7) . ?
S3A O33A 1.454(7) . ?
S3A O32A 1.456(7) . ?
S3A O31A 1.456(7) . ?
C3A C46A 1.60(3) . ?
O4A C41A 1.348(11) . ?
C41A C42A 1.373(7) . ?
C41A C46A 1.373(7) . ?
C42A C43A 1.373(7) . ?
C42A C4A 1.46(2) . ?
C43A C44A 1.373(7) . ?
C44A C45A 1.373(7) . ?
C44A S4A 1.760(9) . ?
C45A C46A 1.373(7) . ?
S4A O42A 1.446(7) . ?
S4A O41A 1.451(7) . ?
S4A O43A 1.464(7) . ?
O1B C11B 1.329(10) . ?
C11B C12B 1.386(6) . ?
C11B C16B 1.386(6) . ?
C12B C13B 1.387(6) . ?
C12B C1B 1.56(2) . ?
C13B C14B 1.386(6) . ?
C14B C15B 1.386(6) . ?
C14B S1B 1.750(8) . ?
C15B C16B 1.386(6) . ?
C16B C4B 1.50(2) . ?
S1B O12B 1.425(8) . ?
S1B O11B 1.430(8) . ?
S1B O13B 1.437(8) . ?
C1B C26B 1.51(2) . ?
O2B C21B 1.327(10) . ?
C21B C22B 1.363(7) . ?
C21B C26B 1.363(7) . ?
C22B C23B 1.363(7) . ?
C22B C2B 1.55(2) . ?
C23B C24B 1.363(7) . ?
C24B C25B 1.363(7) . ?
C24B S2B 1.733(9) . ?
C25B C26B 1.363(7) . ?
S2B O22B 1.422(18) . ?
S2B O21B 1.439(14) . ?
S2B O23B 1.438(18) . ?
C2B C36B 1.53(2) . ?
O3B C31B 1.328(10) . ?
C31B C32B 1.379(7) . ?
C31B C36B 1.379(7) . ?
C32B C33B 1.380(7) . ?
C32B C3B 1.49(2) . ?
C33B C34B 1.379(7) . ?
C34B C35B 1.379(7) . ?
C34B S3B 1.744(9) . ?
C35B C36B 1.379(7) . ?
S3B O32B 1.431(18) . ?
S3B O31B 1.428(19) . ?
S3B O33B 1.435(16) . ?
C3B C46B 1.53(2) . ?
O4B C41B 1.332(10) . ?
C41B C46B 1.382(6) . ?
C41B C42B 1.383(6) . ?
C42B C43B 1.382(6) . ?
C42B C4B 1.53(2) . ?
C43B C44B 1.382(6) . ?
C44B C45B 1.382(6) . ?
C44B S4B 1.737(8) . ?
C45B C46B 1.382(6) . ?
S4B O43B 1.425(8) . ?
S4B O42B 1.430(8) . ?
S4B O41B 1.444(8) . ?
O1C C11C 1.321(11) . ?
C11C C16C 1.399(7) . ?
C11C C12C 1.399(7) . ?
C12C C13C 1.399(7) . ?
C12C C1C 1.50(3) . ?
C13C C14C 1.399(7) . ?
C14C C15C 1.399(7) . ?
C14C S1C 1.735(9) . ?
C15C C16C 1.399(7) . ?
C16C C4C 1.56(2) . ?
S1C O13C 1.380(9) . ?
S1C O11C 1.395(10) . ?
S1C O12C 1.396(9) . ?
C1C C26C 1.55(3) . ?
O2C C21C 1.325(11) . ?
C21C C22C 1.385(8) . ?
C21C C26C 1.385(7) . ?
C22C C23C 1.386(8) . ?
C22C C2C 1.49(3) . ?
C23C C24C 1.385(8) . ?
C24C C25C 1.386(8) . ?
C24C S2C 1.728(10) . ?
C25C C26C 1.385(8) . ?
S2C O22C 1.383(10) . ?
S2C O23C 1.383(10) . ?
S2C O21C 1.410(10) . ?
C2C C36C 1.54(3) . ?
O3C C31C 1.321(11) . ?
C31C C32C 1.384(8) . ?
C31C C36C 1.384(8) . ?
C32C C33C 1.384(8) . ?
C32C C3C 1.47(3) . ?
C33C C34C 1.384(8) . ?
C34C C35C 1.384(8) . ?
C34C S3C 1.733(10) . ?
C35C C36C 1.384(8) . ?
S3C O32C 1.386(10) . ?
S3C O33C 1.391(10) . ?
S3C O31C 1.393(10) . ?
C3C C46C 1.62(3) . ?
O4C C41C 1.321(11) . ?
C41C C46C 1.393(7) . ?
C41C C42C 1.393(7) . ?
C42C C43C 1.393(7) . ?
C42C C4C 1.50(2) . ?
C43C C44C 1.393(7) . ?
C44C C45C 1.393(7) . ?
C44C S4C 1.728(10) . ?
C45C C46C 1.393(7) . ?
S4C O41C 1.387(10) . ?
S4C O42C 1.390(10) . ?
S4C O43C 1.399(10) . ?
P11 C11 1.772(9) . ?
P11 C131 1.789(10) . ?
P11 C121 1.793(10) . ?
P11 C111 1.799(9) . ?
C11 C101 1.55(2) . ?
C101 C106 1.404(9) . ?
C101 C102 1.408(9) . ?
C102 C106 1.40(2) 2_765 ?
C106 C102 1.40(2) 2_765 ?
C111 C112 1.356(7) . ?
C111 C116 1.356(7) . ?
C112 C113 1.356(7) . ?
C113 C114 1.356(7) . ?
C114 C115 1.355(7) . ?
C115 C116 1.355(7) . ?
C121 C126 1.363(9) . ?
C121 C122 1.363(9) . ?
C122 C123 1.364(9) . ?
C123 C124 1.364(9) . ?
C124 C125 1.363(9) . ?
C125 C126 1.364(9) . ?
C131 C136 1.387(11) . ?
C131 C132 1.387(11) . ?
C132 C133 1.387(11) . ?
C133 C134 1.388(11) . ?
C134 C135 1.388(11) . ?
C135 C136 1.388(11) . ?
P21 C21 1.774(9) . ?
P21 C211 1.792(7) . ?
P21 C221 1.792(7) . ?
P21 C231 1.792(7) . ?
C21 C201 1.547(18) . ?
P22 C22 1.779(9) . ?
P22 C261 1.791(7) . ?
P22 C251 1.791(7) . ?
P22 C241 1.796(7) . ?
C22 C204 1.534(17) . ?
C201 C206 1.378(7) . ?
C201 C202 1.378(7) . ?
C202 C203 1.378(7) . ?
C203 C204 1.378(7) . ?
C204 C205 1.378(7) . ?
C205 C206 1.378(7) . ?
C211 C216 1.375(7) . ?
C211 C212 1.376(7) . ?
C212 C213 1.375(7) . ?
C213 C214 1.375(7) . ?
C214 C215 1.375(7) . ?
C215 C216 1.376(7) . ?
C221 C226 1.379(6) . ?
C221 C222 1.380(6) . ?
C222 C223 1.379(6) . ?
C223 C224 1.379(6) . ?
C224 C225 1.379(6) . ?
C225 C226 1.380(6) . ?
C231 C232 1.383(7) . ?
C231 C236 1.384(7) . ?
C232 C233 1.384(7) . ?
C233 C234 1.384(7) . ?
C234 C235 1.383(7) . ?
C235 C236 1.384(7) . ?
C241 C246 1.374(6) . ?
C241 C242 1.374(6) . ?
C242 C243 1.374(6) . ?
C243 C244 1.374(6) . ?
C244 C245 1.374(6) . ?
C245 C246 1.374(6) . ?
C251 C252 1.377(7) . ?
C251 C256 1.377(7) . ?
C252 C253 1.377(7) . ?
C253 C254 1.377(7) . ?
C254 C255 1.378(7) . ?
C255 C256 1.377(7) . ?
C261 C262 1.385(6) . ?
C261 C266 1.385(6) . ?
C262 C263 1.384(6) . ?
C263 C264 1.385(6) . ?
C264 C265 1.385(6) . ?
C265 C266 1.385(6) . ?
P31 C31 1.775(9) . ?
P31 C321 1.794(7) . ?
P31 C311 1.794(7) . ?
P31 C331 1.795(8) . ?
C31 C301 1.514(19) . ?
P32 C32 1.773(9) . ?
P32 C361 1.795(7) . ?
P32 C351 1.796(7) . ?
P32 C341 1.803(8) . ?
C32 C304 1.542(19) . ?
C301 C302 1.393(7) . ?
C301 C306 1.393(7) . ?
C302 C303 1.393(7) . ?
C303 C304 1.393(7) . ?
C304 C305 1.393(7) . ?
C305 C306 1.393(7) . ?
C311 C312 1.367(7) . ?
C311 C316 1.368(7) . ?
C312 C313 1.367(7) . ?
C313 C314 1.367(7) . ?
C314 C315 1.367(7) . ?
C315 C316 1.367(7) . ?
C321 C322 1.357(7) . ?
C321 C326 1.358(7) . ?
C322 C323 1.357(7) . ?
C323 C324 1.357(7) . ?
C324 C325 1.358(7) . ?
C325 C326 1.357(7) . ?
C331 C336 1.365(7) . ?
C331 C332 1.366(7) . ?
C332 C333 1.365(7) . ?
C333 C334 1.366(7) . ?
C334 C335 1.365(7) . ?
C335 C336 1.366(7) . ?
C341 C342 1.364(7) . ?
C341 C346 1.364(7) . ?
C342 C343 1.364(7) . ?
C343 C344 1.364(7) . ?
C344 C345 1.364(7) . ?
C345 C346 1.364(7) . ?
C351 C356 1.361(7) . ?
C351 C352 1.362(7) . ?
C352 C353 1.362(7) . ?
C353 C354 1.362(7) . ?
C354 C355 1.362(7) . ?
C355 C356 1.362(7) . ?
C361 C366 1.384(7) . ?
C361 C362 1.384(7) . ?
C362 C363 1.385(7) . ?
C363 C364 1.384(7) . ?
C364 C365 1.384(7) . ?
C365 C366 1.385(7) . ?
P41 C41 1.773(9) . ?
P41 C411 1.788(7) . ?
P41 C431 1.795(7) . ?
P41 C421 1.798(7) . ?
C41 C401 1.518(17) . ?
P42 C42 1.776(9) . ?
P42 C451 1.790(7) . ?
P42 C461 1.793(7) . ?
P42 C441 1.797(7) . ?
C42 C404 1.57(2) . ?
C401 C402 1.388(7) . ?
C401 C406 1.388(7) . ?
C402 C403 1.387(7) . ?
C403 C404 1.388(7) . ?
C404 C405 1.387(7) . ?
C405 C406 1.387(7) . ?
C411 C412 1.367(6) . ?
C411 C416 1.367(6) . ?
C412 C413 1.367(6) . ?
C413 C414 1.367(6) . ?
C414 C415 1.367(6) . ?
C415 C416 1.367(6) . ?
C421 C422 1.388(7) . ?
C421 C426 1.389(7) . ?
C422 C423 1.389(7) . ?
C423 C424 1.389(7) . ?
C424 C425 1.388(7) . ?
C425 C426 1.388(7) . ?
C431 C432 1.387(7) . ?
C431 C436 1.387(7) . ?
C432 C433 1.387(7) . ?
C433 C434 1.387(7) . ?
C434 C435 1.387(7) . ?
C435 C436 1.387(7) . ?
C441 C442 1.376(7) . ?
C441 C446 1.376(7) . ?
C442 C443 1.376(7) . ?
C443 C444 1.376(7) . ?
C444 C445 1.375(7) . ?
C445 C446 1.376(7) . ?
C451 C452 1.382(7) . ?
C451 C456 1.382(7) . ?
C452 C453 1.382(7) . ?
C453 C454 1.382(7) . ?
C454 C455 1.382(7) . ?
C455 C456 1.382(7) . ?
C461 C462 1.382(7) . ?
C461 C466 1.383(7) . ?
C462 C463 1.383(7) . ?
C463 C464 1.383(7) . ?
C464 C465 1.382(7) . ?
C465 C466 1.383(7) . ?
O40W O41W 1.76(4) . ?

loop_
_geom_hbond_atom_site_label_D
_geom_hbond_atom_site_label_H
_geom_hbond_atom_site_label_A
_geom_hbond_distance_DH
_geom_hbond_distance_HA
_geom_hbond_distance_DA
_geom_hbond_angle_DHA
_geom_hbond_site_symmetry_A
O1A H1A O2A 0.84 1.70 2.53(2) 168.3 .
O2A H2A O3A 0.84 1.83 2.64(2) 161.7 .
O3A H3A O4A 0.84 1.91 2.73(2) 161.7 .
O4A H4A O1A 0.84 1.93 2.73(2) 160.4 .
O1B H1B O2B 0.84 1.66 2.486(17) 166.5 .
O2B H2B O3B 0.84 1.70 2.512(18) 161.1 .
O3B H3B O4B 0.84 2.01 2.835(19) 167.1 .
O4B H4B O1B 0.84 1.99 2.775(17) 155.6 .
O1C H1C O2C 0.84 1.99 2.81(2) 164.1 .
O2C H2C O3C 0.84 1.97 2.77(2) 158.2 .
O3C H3C O4C 0.84 1.65 2.49(2) 171.2 .
O4C H4C O1C 0.84 1.64 2.46(2) 165.5 .

loop_
_geom_torsion_atom_site_label_1
_geom_torsion_atom_site_label_2
_geom_torsion_atom_site_label_3
_geom_torsion_atom_site_label_4
_geom_torsion
_geom_torsion_site_symmetry_1
_geom_torsion_site_symmetry_2
_geom_torsion_site_symmetry_3
_geom_torsion_site_symmetry_4
_geom_torsion_publ_flag
O1A C11A C12A C13A 178.6(13) . . . . ?
C16A C11A C12A C13A 0.0 . . . . ?
O1A C11A C12A C1A -1.7(16) . . . . ?
C16A C11A C12A C1A 179.7(14) . . . . ?
C11A C12A C13A C14A 0.0 . . . . ?
C1A C12A C13A C14A -179.7(13) . . . . ?
C12A C13A C14A C15A 0.0 . . . . ?
C12A C13A C14A S1A 179.9(8) . . . . ?
C13A C14A C15A C16A 0.0 . . . . ?
S1A C14A C15A C16A -179.9(8) . . . . ?
O1A C11A C16A C15A -178.7(13) . . . . ?
C12A C11A C16A C15A 0.0 . . . . ?
O1A C11A C16A C4A 9.1(15) . . . . ?
C12A C11A C16A C4A -172.3(14) . . . . ?
C14A C15A C16A C11A 0.0 . . . . ?
C14A C15A C16A C4A 172.5(14) . . . . ?
C15A C14A S1A O13A 73.0(8) . . . . ?
C13A C14A S1A O13A -106.9(8) . . . . ?
C15A C14A S1A O11A -166.4(7) . . . . ?
C13A C14A S1A O11A 13.7(8) . . . . ?
C15A C14A S1A O12A -47.0(8) . . . . ?
C13A C14A S1A O12A 133.1(7) . . . . ?
C11A C12A C1A C26A -77.8(17) . . . . ?
C13A C12A C1A C26A 101.9(14) . . . . ?
O2A C21A C22A C23A -175.2(13) . . . . ?
C26A C21A C22A C23A -0.1 . . . . ?
O2A C21A C22A C2A 2.2(16) . . . . ?
C26A C21A C22A C2A 177.4(15) . . . . ?
C21A C22A C23A C24A 0.0 . . . . ?
C2A C22A C23A C24A -177.5(15) . . . . ?
C22A C23A C24A C25A 0.0 . . . . ?
C22A C23A C24A S2A -178.6(8) . . . . ?
C23A C24A C25A C26A 0.0 . . . . ?
S2A C24A C25A C26A 178.5(8) . . . . ?
O2A C21A C26A C25A 175.3(13) . . . . ?
C22A C21A C26A C25A 0.0 . . . . ?
O2A C21A C26A C1A -6.5(15) . . . . ?
C22A C21A C26A C1A 178.2(14) . . . . ?
C24A C25A C26A C21A 0.0 . . . . ?
C24A C25A C26A C1A -178.2(14) . . . . ?
C12A C1A C26A C21A 93.5(15) . . . . ?
C12A C1A C26A C25A -88.4(16) . . . . ?
C25A C24A S2A O22A 108.9(8) . . . . ?
C23A C24A S2A O22A -72.6(8) . . . . ?
C25A C24A S2A O21A -12.1(8) . . . . ?
C23A C24A S2A O21A 166.4(7) . . . . ?
C25A C24A S2A O23A -131.4(8) . . . . ?
C23A C24A S2A O23A 47.2(8) . . . . ?
C21A C22A C2A C36A -96.8(17) . . . . ?
C23A C22A C2A C36A 80.7(18) . . . . ?
O3A C31A C32A C33A 178.7(14) . . . . ?
C36A C31A C32A C33A 0.0 . . . . ?
O3A C31A C32A C3A 0.2(17) . . . . ?
C36A C31A C32A C3A -178.5(16) . . . . ?
C31A C32A C33A C34A 0.0 . . . . ?
C3A C32A C33A C34A 178.5(16) . . . . ?
C32A C33A C34A C35A 0.0 . . . . ?
C32A C33A C34A S3A 172.3(9) . . . . ?
C33A C34A C35A C36A 0.0 . . . . ?
S3A C34A C35A C36A -172.4(9) . . . . ?
O3A C31A C36A C35A -178.6(14) . . . . ?
C32A C31A C36A C35A 0.0 . . . . ?
O3A C31A C36A C2A 3.0(17) . . . . ?
C32A C31A C36A C2A -178.3(16) . . . . ?
C34A C35A C36A C31A 0.0 . . . . ?
C34A C35A C36A C2A 178.3(16) . . . . ?
C22A C2A C36A C31A 82.3(18) . . . . ?
C22A C2A C36A C35A -96.0(17) . . . . ?
C35A C34A S3A O33A 79.2(9) . . . . ?
C33A C34A S3A O33A -93.1(9) . . . . ?
C35A C34A S3A O32A -40.9(10) . . . . ?
C33A C34A S3A O32A 146.7(9) . . . . ?
C35A C34A S3A O31A -160.7(9) . . . . ?
C33A C34A S3A O31A 26.9(10) . . . . ?
C33A C32A C3A C46A 101.8(16) . . . . ?
C31A C32A C3A C46A -79.7(19) . . . . ?
O4A C41A C42A C43A -179.8(14) . . . . ?
C46A C41A C42A C43A 0.0 . . . . ?
O4A C41A C42A C4A -5.2(16) . . . . ?
C46A C41A C42A C4A 174.6(14) . . . . ?
C41A C42A C43A C44A 0.0 . . . . ?
C4A C42A C43A C44A -174.7(14) . . . . ?
C42A C43A C44A C45A 0.0 . . . . ?
C42A C43A C44A S4A 178.0(9) . . . . ?
C43A C44A C45A C46A 0.0 . . . . ?
S4A C44A C45A C46A -178.0(9) . . . . ?
C44A C45A C46A C41A 0.0 . . . . ?
C44A C45A C46A C3A 178.8(15) . . . . ?
O4A C41A C46A C45A 179.8(13) . . . . ?
C42A C41A C46A C45A 0.0 . . . . ?
O4A C41A C46A C3A 1.1(17) . . . . ?
C42A C41A C46A C3A -178.7(15) . . . . ?
C32A C3A C46A C45A -78.0(19) . . . . ?
C32A C3A C46A C41A 100.8(17) . . . . ?
C45A C44A S4A O42A -69.4(9) . . . . ?
C43A C44A S4A O42A 112.6(9) . . . . ?
C45A C44A S4A O41A 169.3(8) . . . . ?
C43A C44A S4A O41A -8.7(9) . . . . ?
C45A C44A S4A O43A 50.3(9) . . . . ?
C43A C44A S4A O43A -127.7(9) . . . . ?
C41A C42A C4A C16A -98.8(16) . . . . ?
C43A C42A C4A C16A 75.8(18) . . . . ?
C11A C16A C4A C42A 76.1(18) . . . . ?
C15A C16A C4A C42A -96.3(16) . . . . ?
O1B C11B C12B C13B 175.0(12) . . . . ?
C16B C11B C12B C13B 0.0 . . . . ?
O1B C11B C12B C1B -8.9(14) . . . . ?
C16B C11B C12B C1B 176.0(13) . . . . ?
C11B C12B C13B C14B 0.0 . . . . ?
C1B C12B C13B C14B -176.1(12) . . . . ?
C12B C13B C14B C15B 0.0 . . . . ?
C12B C13B C14B S1B -172.4(8) . . . . ?
C13B C14B C15B C16B 0.0 . . . . ?
S1B C14B C15B C16B 172.2(8) . . . . ?
O1B C11B C16B C15B -175.2(12) . . . . ?
C12B C11B C16B C15B 0.0 . . . . ?
O1B C11B C16B C4B 5.9(14) . . . . ?
C12B C11B C16B C4B -178.9(13) . . . . ?
C14B C15B C16B C11B 0.0 . . . . ?
C14B C15B C16B C4B 178.9(13) . . . . ?
C13B C14B S1B O12B -48.0(8) . . . . ?
C15B C14B S1B O12B 139.7(8) . . . . ?
C13B C14B S1B O11B -169.1(7) . . . . ?
C15B C14B S1B O11B 18.6(8) . . . . ?
C13B C14B S1B O13B 71.4(8) . . . . ?
C15B C14B S1B O13B -100.9(8) . . . . ?
C11B C12B C1B C26B -73.5(17) . . . . ?
C13B C12B C1B C26B 102.6(14) . . . . ?
O2B C21B C22B C23B -178.8(13) . . . . ?
C26B C21B C22B C23B 0.0 . . . . ?
O2B C21B C22B C2B 2.4(16) . . . . ?
C26B C21B C22B C2B -178.7(15) . . . . ?
C21B C22B C23B C24B 0.0 . . . . ?
C2B C22B C23B C24B 178.7(14) . . . . ?
C22B C23B C24B C25B 0.0 . . . . ?
C22B C23B C24B S2B 178.8(9) . . . . ?
C23B C24B C25B C26B 0.0 . . . . ?
S2B C24B C25B C26B -178.8(9) . . . . ?
C24B C25B C26B C21B 0.0 . . . . ?
C24B C25B C26B C1B -176.2(14) . . . . ?
O2B C21B C26B C25B 178.8(13) . . . . ?
C22B C21B C26B C25B 0.0 . . . . ?
O2B C21B C26B C1B -5.0(15) . . . . ?
C22B C21B C26B C1B 176.1(14) . . . . ?
C12B C1B C26B C25B -91.4(15) . . . . ?
C12B C1B C26B C21B 92.4(15) . . . . ?
C23B C24B S2B O22B -72.2(10) . . . . ?
C25B C24B S2B O22B 106.5(10) . . . . ?
C23B C24B S2B O21B 167.2(9) . . . . ?
C25B C24B S2B O21B -14.0(10) . . . . ?
C23B C24B S2B O23B 48.6(10) . . . . ?
C25B C24B S2B O23B -132.6(10) . . . . ?
C23B C22B C2B C36B 92.4(17) . . . . ?
C21B C22B C2B C36B -88.8(17) . . . . ?
O3B C31B C32B C33B 177.4(13) . . . . ?
C36B C31B C32B C33B 0.0 . . . . ?
O3B C31B C32B C3B -7.7(15) . . . . ?
C36B C31B C32B C3B 174.9(14) . . . . ?
C31B C32B C33B C34B 0.0 . . . . ?
C3B C32B C33B C34B -175.0(14) . . . . ?
C32B C33B C34B C35B 0.0 . . . . ?
C32B C33B C34B S3B -177.0(10) . . . . ?
C33B C34B C35B C36B 0.0 . . . . ?
S3B C34B C35B C36B 177.0(10) . . . . ?
C34B C35B C36B C31B 0.0 . . . . ?
C34B C35B C36B C2B 177.8(14) . . . . ?
O3B C31B C36B C35B -177.3(14) . . . . ?
C32B C31B C36B C35B 0.0 . . . . ?
O3B C31B C36B C2B 5.0(16) . . . . ?
C32B C31B C36B C2B -177.7(15) . . . . ?
C22B C2B C36B C35B -98.6(16) . . . . ?
C22B C2B C36B C31B 79.2(18) . . . . ?
C33B C34B S3B O32B -85.8(11) . . . . ?
C35B C34B S3B O32B 97.2(12) . . . . ?
C33B C34B S3B O31B 153.7(11) . . . . ?
C35B C34B S3B O31B -23.3(12) . . . . ?
C33B C34B S3B O33B 34.0(12) . . . . ?
C35B C34B S3B O33B -143.0(12) . . . . ?
C31B C32B C3B C46B -79.4(16) . . . . ?
C33B C32B C3B C46B 95.6(14) . . . . ?
O4B C41B C42B C43B 174.4(12) . . . . ?
C46B C41B C42B C43B 0.0 . . . . ?
O4B C41B C42B C4B -8.3(14) . . . . ?
C46B C41B C42B C4B 177.4(13) . . . . ?
C41B C42B C43B C44B 0.0 . . . . ?
C4B C42B C43B C44B -177.4(13) . . . . ?
C42B C43B C44B C45B 0.0 . . . . ?
C42B C43B C44B S4B -174.7(8) . . . . ?
C43B C44B C45B C46B 0.0 . . . . ?
S4B C44B C45B C46B 174.8(8) . . . . ?
O4B C41B C46B C45B -174.5(12) . . . . ?
C42B C41B C46B C45B 0.0 . . . . ?
O4B C41B C46B C3B 8.9(14) . . . . ?
C42B C41B C46B C3B -176.6(13) . . . . ?
C44B C45B C46B C41B 0.0 . . . . ?
C44B C45B C46B C3B 176.6(13) . . . . ?
C32B C3B C46B C41B 102.2(14) . . . . ?
C32B C3B C46B C45B -74.4(16) . . . . ?
C45B C44B S4B O43B 39.7(9) . . . . ?
C43B C44B S4B O43B -145.6(8) . . . . ?
C45B C44B S4B O42B -81.8(8) . . . . ?
C43B C44B S4B O42B 92.9(8) . . . . ?
C45B C44B S4B O41B 159.4(8) . . . . ?
C43B C44B S4B O41B -25.9(9) . . . . ?
C11B C16B C4B C42B 72.9(17) . . . . ?
C15B C16B C4B C42B -106.1(14) . . . . ?
C43B C42B C4B C16B 77.6(16) . . . . ?
C41B C42B C4B C16B -99.8(15) . . . . ?
O1C C11C C12C C13C 173.7(15) . . . . ?
C16C C11C C12C C13C 0.0 . . . . ?
O1C C11C C12C C1C -8.0(17) . . . . ?
C16C C11C C12C C1C 178.3(15) . . . . ?
C11C C12C C13C C14C 0.0 . . . . ?
C1C C12C C13C C14C -178.2(17) . . . . ?
C12C C13C C14C C15C 0.0 . . . . ?
C12C C13C C14C S1C -167.5(9) . . . . ?
C13C C14C C15C C16C 0.0 . . . . ?
S1C C14C C15C C16C 167.2(9) . . . . ?
O1C C11C C16C C15C -174.0(14) . . . . ?
C12C C11C C16C C15C 0.0 . . . . ?
O1C C11C C16C C4C 10.3(16) . . . . ?
C12C C11C C16C C4C -175.8(15) . . . . ?
C14C C15C C16C C11C 0.0 . . . . ?
C14C C15C C16C C4C 176.0(14) . . . . ?
C15C C14C S1C O13C 39.2(10) . . . . ?
C13C C14C S1C O13C -153.5(9) . . . . ?
C15C C14C S1C O11C 159.6(9) . . . . ?
C13C C14C S1C O11C -33.0(10) . . . . ?
C15C C14C S1C O12C -81.6(9) . . . . ?
C13C C14C S1C O12C 85.8(9) . . . . ?
C13C C12C C1C C26C 103.8(17) . . . . ?
C11C C12C C1C C26C -74.5(19) . . . . ?
O2C C21C C22C C23C 176.2(15) . . . . ?
C26C C21C C22C C23C 0.0 . . . . ?
O2C C21C C22C C2C -7.6(18) . . . . ?
C26C C21C C22C C2C 176.1(17) . . . . ?
C21C C22C C23C C24C 0.0 . . . . ?
C2C C22C C23C C24C -176.2(16) . . . . ?
C22C C23C C24C C25C 0.0 . . . . ?
C22C C23C C24C S2C -176.2(10) . . . . ?
C23C C24C C25C C26C 0.0 . . . . ?
S2C C24C C25C C26C 176.4(10) . . . . ?
C24C C25C C26C C21C 0.0 . . . . ?
C24C C25C C26C C1C -178.5(16) . . . . ?
O2C C21C C26C C25C -176.2(15) . . . . ?
C22C C21C C26C C25C 0.0 . . . . ?
O2C C21C C26C C1C 2.3(17) . . . . ?
C22C C21C C26C C1C 178.5(16) . . . . ?
C12C C1C C26C C25C -74.0(19) . . . . ?
C12C C1C C26C C21C 107.5(16) . . . . ?
C23C C24C S2C O22C -53.4(12) . . . . ?
C25C C24C S2C O22C 130.3(11) . . . . ?
C23C C24C S2C O23C 69.4(12) . . . . ?
C25C C24C S2C O23C -106.9(11) . . . . ?
C23C C24C S2C O21C -172.1(12) . . . . ?
C25C C24C S2C O21C 11.6(12) . . . . ?
C21C C22C C2C C36C -101.4(18) . . . . ?
C23C C22C C2C C36C 75(2) . . . . ?
O3C C31C C32C C33C 177.8(16) . . . . ?
C36C C31C C32C C33C 0.0 . . . . ?
O3C C31C C32C C3C -1(2) . . . . ?
C36C C31C C32C C3C -178.5(18) . . . . ?
C31C C32C C33C C34C 0.0 . . . . ?
C3C C32C C33C C34C 178.6(17) . . . . ?
C32C C33C C34C C35C 0.0 . . . . ?
C32C C33C C34C S3C -169.0(12) . . . . ?
C33C C34C C35C C36C 0.0 . . . . ?
S3C C34C C35C C36C 169.2(12) . . . . ?
C34C C35C C36C C31C 0.0 . . . . ?
C34C C35C C36C C2C 174.8(17) . . . . ?
O3C C31C C36C C35C -177.8(15) . . . . ?
C32C C31C C36C C35C 0.0 . . . . ?
O3C C31C C36C C2C 7.3(18) . . . . ?
C32C C31C C36C C2C -174.9(17) . . . . ?
C22C C2C C36C C35C -97.8(18) . . . . ?
C22C C2C C36C C31C 77(2) . . . . ?
C33C C34C S3C O32C -70.4(13) . . . . ?
C35C C34C S3C O32C 120.5(12) . . . . ?
C33C C34C S3C O33C 49.9(13) . . . . ?
C35C C34C S3C O33C -119.2(12) . . . . ?
C33C C34C S3C O31C 169.3(12) . . . . ?
C35C C34C S3C O31C 0.2(13) . . . . ?
C31C C32C C3C C46C -80(2) . . . . ?
C33C C32C C3C C46C 101.4(17) . . . . ?
O4C C41C C42C C43C -178.7(15) . . . . ?
C46C C41C C42C C43C 0.0 . . . . ?
O4C C41C C42C C4C 5.5(17) . . . . ?
C46C C41C C42C C4C -175.7(15) . . . . ?
C41C C42C C43C C44C 0.0 . . . . ?
C4C C42C C43C C44C 175.8(15) . . . . ?
C42C C43C C44C C45C 0.0 . . . . ?
C42C C43C C44C S4C -173.3(11) . . . . ?
C43C C44C C45C C46C 0.0 . . . . ?
S4C C44C C45C C46C 173.2(11) . . . . ?
O4C C41C C46C C45C 178.8(14) . . . . ?
C42C C41C C46C C45C 0.0 . . . . ?
O4C C41C C46C C3C -1.4(17) . . . . ?
C42C C41C C46C C3C 179.9(16) . . . . ?
C44C C45C C46C C41C 0.0 . . . . ?
C44C C45C C46C C3C -179.9(15) . . . . ?
C32C C3C C46C C41C 85.7(19) . . . . ?
C32C C3C C46C C45C -94.4(18) . . . . ?
C43C C44C S4C O41C -167.4(12) . . . . ?
C45C C44C S4C O41C 19.4(12) . . . . ?
C43C C44C S4C O42C -46.5(12) . . . . ?
C45C C44C S4C O42C 140.2(12) . . . . ?
C43C C44C S4C O43C 72.8(12) . . . . ?
C45C C44C S4C O43C -100.5(12) . . . . ?
C43C C42C C4C C16C 96.0(16) . . . . ?
C41C C42C C4C C16C -88.3(17) . . . . ?
C11C C16C C4C C42C 71.6(19) . . . . ?
C15C C16C C4C C42C -104.3(16) . . . . ?
C131 P11 C11 C101 -54.3(15) . . . . ?
C121 P11 C11 C101 -172.0(12) . . . . ?
C111 P11 C11 C101 70.1(14) . . . . ?
P11 C11 C101 C106 -89(2) . . . . ?
P11 C11 C101 C102 90.8(19) . . . . ?
C106 C101 C102 C106 1(3) . . . 2_765 ?
C11 C101 C102 C106 -179.3(15) . . . 2_765 ?
C102 C101 C106 C102 -1(3) . . . 2_765 ?
C11 C101 C106 C102 179.3(16) . . . 2_765 ?
C11 P11 C111 C112 -67.9(10) . . . . ?
C131 P11 C111 C112 55.0(10) . . . . ?
C121 P11 C111 C112 172.7(8) . . . . ?
C11 P11 C111 C116 113.0(9) . . . . ?
C131 P11 C111 C116 -124.2(8) . . . . ?
C121 P11 C111 C116 -6.4(10) . . . . ?
C116 C111 C112 C113 0.1 . . . . ?
P11 C111 C112 C113 -179.1(10) . . . . ?
C111 C112 C113 C114 0.0 . . . . ?
C112 C113 C114 C115 0.0 . . . . ?
C113 C114 C115 C116 0.0 . . . . ?
C114 C115 C116 C111 0.0 . . . . ?
C112 C111 C116 C115 0.0 . . . . ?
P11 C111 C116 C115 179.1(9) . . . . ?
C11 P11 C121 C126 155.7(10) . . . . ?
C131 P11 C121 C126 36.9(11) . . . . ?
C111 P11 C121 C126 -83.7(9) . . . . ?
C11 P11 C121 C122 -29.4(11) . . . . ?
C131 P11 C121 C122 -148.1(9) . . . . ?
C111 P11 C121 C122 91.3(9) . . . . ?
C126 C121 C122 C123 0.0 . . . . ?
P11 C121 C122 C123 -174.9(11) . . . . ?
C121 C122 C123 C124 0.0 . . . . ?
C122 C123 C124 C125 0.0 . . . . ?
C123 C124 C125 C126 0.0 . . . . ?
C122 C121 C126 C125 0.0 . . . . ?
P11 C121 C126 C125 175.0(11) . . . . ?
C124 C125 C126 C121 0.0 . . . . ?
C11 P11 C131 C136 126.3(11) . . . . ?
C121 P11 C131 C136 -115.0(10) . . . . ?
C111 P11 C131 C136 2.3(12) . . . . ?
C11 P11 C131 C132 -50.2(12) . . . . ?
C121 P11 C131 C132 68.6(11) . . . . ?
C111 P11 C131 C132 -174.1(9) . . . . ?
C136 C131 C132 C133 -0.1 . . . . ?
P11 C131 C132 C133 176.4(13) . . . . ?
C131 C132 C133 C134 0.0 . . . . ?
C132 C133 C134 C135 0.0 . . . . ?
C133 C134 C135 C136 0.0 . . . . ?
C132 C131 C136 C135 0.0 . . . . ?
P11 C131 C136 C135 -176.3(13) . . . . ?
C134 C135 C136 C131 0.0 . . . . ?
C211 P21 C21 C201 176.0(10) . . . . ?
C221 P21 C21 C201 -69.2(12) . . . . ?
C231 P21 C21 C201 54.1(13) . . . . ?
C261 P22 C22 C204 51.8(13) . . . . ?
C251 P22 C22 C204 -67.8(13) . . . . ?
C241 P22 C22 C204 173.1(10) . . . . ?
P21 C21 C201 C206 -104.7(10) . . . . ?
P21 C21 C201 C202 69.6(13) . . . . ?
C206 C201 C202 C203 0.0 . . . . ?
C21 C201 C202 C203 -174.3(10) . . . . ?
C201 C202 C203 C204 0.0 . . . . ?
C202 C203 C204 C205 0.0 . . . . ?
C202 C203 C204 C22 175.8(10) . . . . ?
P22 C22 C204 C203 -80.4(13) . . . . ?
P22 C22 C204 C205 95.4(12) . . . . ?
C203 C204 C205 C206 0.0 . . . . ?
C22 C204 C205 C206 -175.9(10) . . . . ?
C204 C205 C206 C201 0.0 . . . . ?
C202 C201 C206 C205 0.0 . . . . ?
C21 C201 C206 C205 174.3(10) . . . . ?
C21 P21 C211 C216 158.8(8) . . . . ?
C221 P21 C211 C216 42.7(8) . . . . ?
C231 P21 C211 C216 -79.1(8) . . . . ?
C21 P21 C211 C212 -16.4(10) . . . . ?
C221 P21 C211 C212 -132.5(7) . . . . ?
C231 P21 C211 C212 105.7(8) . . . . ?
C216 C211 C212 C213 0.0 . . . . ?
P21 C211 C212 C213 175.1(9) . . . . ?
C211 C212 C213 C214 0.0 . . . . ?
C212 C213 C214 C215 0.0 . . . . ?
C213 C214 C215 C216 0.0 . . . . ?
C212 C211 C216 C215 0.0 . . . . ?
P21 C211 C216 C215 -175.2(9) . . . . ?
C214 C215 C216 C211 0.0 . . . . ?
C21 P21 C221 C226 105.3(8) . . . . ?
C211 P21 C221 C226 -137.8(7) . . . . ?
C231 P21 C221 C226 -17.2(9) . . . . ?
C21 P21 C221 C222 -74.4(8) . . . . ?
C211 P21 C221 C222 42.6(8) . . . . ?
C231 P21 C221 C222 163.1(6) . . . . ?
C226 C221 C222 C223 0.0 . . . . ?
P21 C221 C222 C223 179.6(8) . . . . ?
C221 C222 C223 C224 0.0 . . . . ?
C222 C223 C224 C225 0.0 . . . . ?
C223 C224 C225 C226 0.0 . . . . ?
C222 C221 C226 C225 0.0 . . . . ?
P21 C221 C226 C225 -179.6(8) . . . . ?
C224 C225 C226 C221 0.0 . . . . ?
C21 P21 C231 C232 -56.3(10) . . . . ?
C211 P21 C231 C232 -177.5(7) . . . . ?
C221 P21 C231 C232 64.5(9) . . . . ?
C21 P21 C231 C236 120.5(9) . . . . ?
C211 P21 C231 C236 -0.7(9) . . . . ?
C221 P21 C231 C236 -118.6(7) . . . . ?
C236 C231 C232 C233 0.0 . . . . ?
P21 C231 C232 C233 176.8(10) . . . . ?
C231 C232 C233 C234 0.0 . . . . ?
C232 C233 C234 C235 0.0 . . . . ?
C233 C234 C235 C236 0.0 . . . . ?
C234 C235 C236 C231 0.0 . . . . ?
C232 C231 C236 C235 0.0 . . . . ?
P21 C231 C236 C235 -176.9(9) . . . . ?
C22 P22 C241 C246 -166.6(8) . . . . ?
C261 P22 C241 C246 -44.7(8) . . . . ?
C251 P22 C241 C246 72.5(8) . . . . ?
C22 P22 C241 C242 19.6(9) . . . . ?
C261 P22 C241 C242 141.5(7) . . . . ?
C251 P22 C241 C242 -101.3(7) . . . . ?
C246 C241 C242 C243 0.0 . . . . ?
P22 C241 C242 C243 173.8(8) . . . . ?
C241 C242 C243 C244 0.0 . . . . ?
C242 C243 C244 C245 0.0 . . . . ?
C243 C244 C245 C246 0.0 . . . . ?
C242 C241 C246 C245 0.0 . . . . ?
P22 C241 C246 C245 -173.7(9) . . . . ?
C244 C245 C246 C241 0.0 . . . . ?
C22 P22 C251 C252 -18.4(9) . . . . ?
C261 P22 C251 C252 -139.9(7) . . . . ?
C241 P22 C251 C252 101.4(7) . . . . ?
C22 P22 C251 C256 162.2(8) . . . . ?
C261 P22 C251 C256 40.7(8) . . . . ?
C241 P22 C251 C256 -78.0(8) . . . . ?
C256 C251 C252 C253 0.0 . . . . ?
P22 C251 C252 C253 -179.5(9) . . . . ?
C251 C252 C253 C254 0.0 . . . . ?
C252 C253 C254 C255 0.0 . . . . ?
C253 C254 C255 C256 0.0 . . . . ?
C254 C255 C256 C251 0.0 . . . . ?
C252 C251 C256 C255 0.0 . . . . ?
P22 C251 C256 C255 179.4(8) . . . . ?
C22 P22 C261 C262 -88.5(8) . . . . ?
C251 P22 C261 C262 33.1(8) . . . . ?
C241 P22 C261 C262 150.6(6) . . . . ?
C22 P22 C261 C266 95.6(8) . . . . ?
C251 P22 C261 C266 -142.9(7) . . . . ?
C241 P22 C261 C266 -25.3(8) . . . . ?
C266 C261 C262 C263 0.0 . . . . ?
P22 C261 C262 C263 -176.0(8) . . . . ?
C261 C262 C263 C264 0.0 . . . . ?
C262 C263 C264 C265 0.1 . . . . ?
C263 C264 C265 C266 0.0 . . . . ?
C264 C265 C266 C261 0.0 . . . . ?
C262 C261 C266 C265 0.0 . . . . ?
P22 C261 C266 C265 175.9(8) . . . . ?
C321 P31 C31 C301 -49.4(14) . . . . ?
C311 P31 C31 C301 -171.2(11) . . . . ?
C331 P31 C31 C301 70.7(14) . . . . ?
C361 P32 C32 C304 70.4(13) . . . . ?
C351 P32 C32 C304 -50.8(14) . . . . ?
C341 P32 C32 C304 -170.6(11) . . . . ?
P31 C31 C301 C302 93.7(12) . . . . ?
P31 C31 C301 C306 -85.7(13) . . . . ?
C306 C301 C302 C303 0.0 . . . . ?
C31 C301 C302 C303 -179.4(11) . . . . ?
C301 C302 C303 C304 0.0 . . . . ?
C302 C303 C304 C305 0.0 . . . . ?
C302 C303 C304 C32 179.0(11) . . . . ?
P32 C32 C304 C303 -85.5(13) . . . . ?
P32 C32 C304 C305 93.5(12) . . . . ?
C303 C304 C305 C306 0.0 . . . . ?
C32 C304 C305 C306 -179.1(11) . . . . ?
C304 C305 C306 C301 0.0 . . . . ?
C302 C301 C306 C305 0.0 . . . . ?
C31 C301 C306 C305 179.4(11) . . . . ?
C31 P31 C311 C312 17.9(10) . . . . ?
C321 P31 C311 C312 -103.4(8) . . . . ?
C331 P31 C311 C312 138.7(8) . . . . ?
C31 P31 C311 C316 -160.4(9) . . . . ?
C321 P31 C311 C316 78.3(8) . . . . ?
C331 P31 C311 C316 -39.6(9) . . . . ?
C316 C311 C312 C313 0.0 . . . . ?
P31 C311 C312 C313 -178.3(9) . . . . ?
C311 C312 C313 C314 0.0 . . . . ?
C312 C313 C314 C315 0.0 . . . . ?
C313 C314 C315 C316 0.0 . . . . ?
C314 C315 C316 C311 0.0 . . . . ?
C312 C311 C316 C315 0.0 . . . . ?
P31 C311 C316 C315 178.3(9) . . . . ?
C31 P31 C321 C322 -95.8(10) . . . . ?
C311 P31 C321 C322 25.6(10) . . . . ?
C331 P31 C321 C322 142.5(8) . . . . ?
C31 P31 C321 C326 78.5(10) . . . . ?
C311 P31 C321 C326 -160.1(7) . . . . ?
C331 P31 C321 C326 -43.2(9) . . . . ?
C326 C321 C322 C323 0.0 . . . . ?
P31 C321 C322 C323 174.2(10) . . . . ?
C321 C322 C323 C324 0.0 . . . . ?
C322 C323 C324 C325 0.0 . . . . ?
C323 C324 C325 C326 0.0 . . . . ?
C324 C325 C326 C321 0.0 . . . . ?
C322 C321 C326 C325 0.0 . . . . ?
P31 C321 C326 C325 -174.3(9) . . . . ?
C31 P31 C331 C336 -149.1(8) . . . . ?
C321 P31 C331 C336 -28.2(9) . . . . ?
C311 P31 C331 C336 91.1(8) . . . . ?
C31 P31 C331 C332 37.1(10) . . . . ?
C321 P31 C331 C332 157.9(7) . . . . ?
C311 P31 C331 C332 -82.7(8) . . . . ?
C336 C331 C332 C333 0.0 . . . . ?
P31 C331 C332 C333 173.9(9) . . . . ?
C331 C332 C333 C334 0.0 . . . . ?
C332 C333 C334 C335 0.0 . . . . ?
C333 C334 C335 C336 0.0 . . . . ?
C332 C331 C336 C335 0.0 . . . . ?
P31 C331 C336 C335 -173.8(9) . . . . ?
C334 C335 C336 C331 0.0 . . . . ?
C32 P32 C341 C342 6.8(11) . . . . ?
C361 P32 C341 C342 128.5(8) . . . . ?
C351 P32 C341 C342 -113.3(8) . . . . ?
C32 P32 C341 C346 -167.8(9) . . . . ?
C361 P32 C341 C346 -46.1(9) . . . . ?
C351 P32 C341 C346 72.0(8) . . . . ?
C346 C341 C342 C343 0.0 . . . . ?
P32 C341 C342 C343 -174.5(10) . . . . ?
C341 C342 C343 C344 0.0 . . . . ?
C342 C343 C344 C345 0.0 . . . . ?
C343 C344 C345 C346 0.0 . . . . ?
C344 C345 C346 C341 0.0 . . . . ?
C342 C341 C346 C345 0.0 . . . . ?
P32 C341 C346 C345 174.7(9) . . . . ?
C32 P32 C351 C356 80.7(9) . . . . ?
C361 P32 C351 C356 -42.2(9) . . . . ?
C341 P32 C351 C356 -159.5(7) . . . . ?
C32 P32 C351 C352 -97.9(9) . . . . ?
C361 P32 C351 C352 139.1(8) . . . . ?
C341 P32 C351 C352 21.8(9) . . . . ?
C356 C351 C352 C353 0.1 . . . . ?
P32 C351 C352 C353 178.7(9) . . . . ?
C351 C352 C353 C354 -0.1 . . . . ?
C352 C353 C354 C355 0.1 . . . . ?
C353 C354 C355 C356 0.0 . . . . ?
C352 C351 C356 C355 0.0 . . . . ?
P32 C351 C356 C355 -178.7(9) . . . . ?
C354 C355 C356 C351 0.0 . . . . ?
C32 P32 C361 C366 -149.9(8) . . . . ?
C351 P32 C361 C366 -28.2(9) . . . . ?
C341 P32 C361 C366 90.1(8) . . . . ?
C32 P32 C361 C362 32.9(10) . . . . ?
C351 P32 C361 C362 154.6(7) . . . . ?
C341 P32 C361 C362 -87.1(8) . . . . ?
C366 C361 C362 C363 0.0 . . . . ?
P32 C361 C362 C363 177.2(9) . . . . ?
C361 C362 C363 C364 0.0 . . . . ?
C362 C363 C364 C365 0.0 . . . . ?
C363 C364 C365 C366 0.0 . . . . ?
C362 C361 C366 C365 0.0 . . . . ?
P32 C361 C366 C365 -177.2(9) . . . . ?
C364 C365 C366 C361 0.0 . . . . ?
C411 P41 C41 C401 173.6(11) . . . . ?
C431 P41 C41 C401 55.2(13) . . . . ?
C421 P41 C41 C401 -65.6(14) . . . . ?
C451 P42 C42 C404 -72.4(14) . . . . ?
C461 P42 C42 C404 50.4(14) . . . . ?
C441 P42 C42 C404 171.9(11) . . . . ?
P41 C41 C401 C402 96.0(12) . . . . ?
P41 C41 C401 C406 -84.3(13) . . . . ?
C406 C401 C402 C403 0.0 . . . . ?
C41 C401 C402 C403 179.8(11) . . . . ?
C401 C402 C403 C404 0.0 . . . . ?
C402 C403 C404 C405 0.0 . . . . ?
C402 C403 C404 C42 171.5(11) . . . . ?
P42 C42 C404 C405 71.9(14) . . . . ?
P42 C42 C404 C403 -99.6(12) . . . . ?
C403 C404 C405 C406 0.0 . . . . ?
C42 C404 C405 C406 -171.4(11) . . . . ?
C404 C405 C406 C401 0.0 . . . . ?
C402 C401 C406 C405 0.0 . . . . ?
C41 C401 C406 C405 -179.8(11) . . . . ?
C41 P41 C411 C412 17.1(9) . . . . ?
C431 P41 C411 C412 135.1(7) . . . . ?
C421 P41 C411 C412 -106.6(7) . . . . ?
C41 P41 C411 C416 -166.9(8) . . . . ?
C431 P41 C411 C416 -48.9(8) . . . . ?
C421 P41 C411 C416 69.5(8) . . . . ?
C416 C411 C412 C413 0.0 . . . . ?
P41 C411 C412 C413 176.0(9) . . . . ?
C411 C412 C413 C414 0.0 . . . . ?
C412 C413 C414 C415 0.0 . . . . ?
C413 C414 C415 C416 0.0 . . . . ?
C412 C411 C416 C415 0.0 . . . . ?
P41 C411 C416 C415 -176.0(9) . . . . ?
C414 C415 C416 C411 0.0 . . . . ?
C41 P41 C421 C422 -20.2(9) . . . . ?
C411 P41 C421 C422 99.8(7) . . . . ?
C431 P41 C421 C422 -141.2(7) . . . . ?
C41 P41 C421 C426 160.9(8) . . . . ?
C411 P41 C421 C426 -79.1(8) . . . . ?
C431 P41 C421 C426 39.9(8) . . . . ?
C426 C421 C422 C423 0.0 . . . . ?
P41 C421 C422 C423 -178.8(8) . . . . ?
C421 C422 C423 C424 -0.1 . . . . ?
C422 C423 C424 C425 0.0 . . . . ?
C423 C424 C425 C426 0.0 . . . . ?
C424 C425 C426 C421 0.0 . . . . ?
C422 C421 C426 C425 0.0 . . . . ?
P41 C421 C426 C425 178.9(9) . . . . ?
C41 P41 C431 C432 89.9(8) . . . . ?
C411 P41 C431 C432 -27.3(8) . . . . ?
C421 P41 C431 C432 -146.1(7) . . . . ?
C41 P41 C431 C436 -93.1(8) . . . . ?
C411 P41 C431 C436 149.7(7) . . . . ?
C421 P41 C431 C436 30.9(8) . . . . ?
C436 C431 C432 C433 0.0 . . . . ?
P41 C431 C432 C433 177.0(9) . . . . ?
C431 C432 C433 C434 0.0 . . . . ?
C432 C433 C434 C435 0.0 . . . . ?
C433 C434 C435 C436 0.0 . . . . ?
C434 C435 C436 C431 0.0 . . . . ?
C432 C431 C436 C435 0.0 . . . . ?
P41 C431 C436 C435 -177.0(9) . . . . ?
C42 P42 C441 C442 -9.3(11) . . . . ?
C451 P42 C441 C442 -125.2(8) . . . . ?
C461 P42 C441 C442 111.7(8) . . . . ?
C42 P42 C441 C446 169.5(9) . . . . ?
C451 P42 C441 C446 53.6(9) . . . . ?
C461 P42 C441 C446 -69.5(9) . . . . ?
C446 C441 C442 C443 0.0 . . . . ?
P42 C441 C442 C443 178.8(10) . . . . ?
C441 C442 C443 C444 0.0 . . . . ?
C442 C443 C444 C445 0.0 . . . . ?
C443 C444 C445 C446 0.0 . . . . ?
C442 C441 C446 C445 0.0 . . . . ?
P42 C441 C446 C445 -178.9(10) . . . . ?
C444 C445 C446 C441 0.0 . . . . ?
C42 P42 C451 C452 -68.4(9) . . . . ?
C461 P42 C451 C452 170.1(7) . . . . ?
C441 P42 C451 C452 47.8(9) . . . . ?
C42 P42 C451 C456 112.2(9) . . . . ?
C461 P42 C451 C456 -9.4(9) . . . . ?
C441 P42 C451 C456 -131.7(8) . . . . ?
C456 C451 C452 C453 0.0 . . . . ?
P42 C451 C452 C453 -179.4(9) . . . . ?
C451 C452 C453 C454 0.0 . . . . ?
C452 C453 C454 C455 0.0 . . . . ?
C453 C454 C455 C456 0.0 . . . . ?
C452 C451 C456 C455 0.0 . . . . ?
P42 C451 C456 C455 179.4(9) . . . . ?
C454 C455 C456 C451 0.0 . . . . ?
C42 P42 C461 C462 -62.3(10) . . . . ?
C451 P42 C461 C462 57.7(9) . . . . ?
C441 P42 C461 C462 177.8(8) . . . . ?
C42 P42 C461 C466 114.4(9) . . . . ?
C451 P42 C461 C466 -125.5(7) . . . . ?
C441 P42 C461 C466 -5.4(9) . . . . ?
C466 C461 C462 C463 0.0 . . . . ?
P42 C461 C462 C463 176.6(10) . . . . ?
C461 C462 C463 C464 0.0 . . . . ?
C462 C463 C464 C465 0.0 . . . . ?
C463 C464 C465 C466 0.0 . . . . ?
C462 C461 C466 C465 0.0 . . . . ?
P42 C461 C466 C465 -176.8(9) . . . . ?
C464 C465 C466 C461 0.0 . . . . ?
